data_7037730
loop_
_publ_author_name
'Whitehead, George F. S.'
'Ferrando-Soria, Jes\'us'
'Carthy, Laura'
'Pritchard, Robin G.'
'Teat, Simon J.'
'Timco, Grigore A.'
'Winpenny, Richard E. P.'

_publ_section_title
;
 Synthesis and reactions of N-heterocycle functionalised variants of
 heterometallic {Cr7Ni} rings.
;
_journal_issue 4
_journal_name_full 'Dalton transactions (Cambridge, England : 2003)'
_journal_page_first 1638
_journal_page_last 1647
_journal_paper_doi 10.1039/c5dt04062k
_journal_volume 45
_journal_year 2016
_chemical_compound_source 'synthesis as described'
_chemical_formula_sum 'C182 H312 Cr14 F28 N6 Ni3 O68'
_chemical_formula_weight 5106.44
_chemical_name_systematic '[nPr2NH2][Cr7NiF8(O2C5H9)(O2CC4H3N2)]2[Ni(hfac)2]'
_space_group_IT_number 56
_symmetry_cell_setting orthorhombic
_symmetry_Int_Tables_number 56
_symmetry_space_group_name_Hall '-P 2ab 2ac'
_symmetry_space_group_name_H-M 'P c c n'
_atom_sites_solution_hydrogens geom
_atom_sites_solution_primary direct
_atom_sites_solution_secondary difmap
_audit_conform_dict_location ftp://ftp.iucr.org/pub/cif_core.dic
_audit_conform_dict_name cif_core.dic
_audit_conform_dict_version 2.4
_audit_creation_date 2010-04-11T02:32:32-00:00
_audit_creation_method 'WinGX routine CIF_UPDATE'
_audit_update_record
;
2015-09-14 deposited with the CCDC.
2015-12-21 downloaded from the CCDC.
;
_cell_angle_alpha 90
_cell_angle_beta 90
_cell_angle_gamma 90
_cell_formula_units_Z 4
_cell_length_a 55.0070(14)
_cell_length_b 17.2341(4)
_cell_length_c 30.5232(8)
_cell_measurement_reflns_used 0
_cell_measurement_temperature 100(2)
_cell_measurement_theta_max 25
_cell_measurement_theta_min 2
_cell_measurement_wavelength 0.71073
_cell_volume 28935.9(13)
_computing_molecular_graphics 'Ortep-3 for Windows (Farrugia, 1997)'
_computing_publication_material 'WinGX publication routines (Farrugia, 1999)'
_computing_structure_refinement 'SHELXL-97 (Sheldrick, 2008)'
_diffrn_ambient_temperature 100(2)
_diffrn_measured_fraction_theta_full 0.996
_diffrn_measured_fraction_theta_max 0.996
_diffrn_radiation_monochromator silicon
_diffrn_radiation_probe x-ray
_diffrn_radiation_type synchrotron
_diffrn_radiation_wavelength 0.7749
_diffrn_reflns_av_R_equivalents 0.0647
_diffrn_reflns_av_unetI/netI 0.0417
_diffrn_reflns_limit_h_max 55
_diffrn_reflns_limit_h_min -41
_diffrn_reflns_limit_k_max 17
_diffrn_reflns_limit_k_min -16
_diffrn_reflns_limit_l_max 29
_diffrn_reflns_limit_l_min -30
_diffrn_reflns_number 120769
_diffrn_reflns_theta_full 22.8
_diffrn_reflns_theta_max 22.8
_diffrn_reflns_theta_min 3.18
_exptl_absorpt_coefficient_mu 0.976
_exptl_absorpt_correction_T_max 0.9268
_exptl_absorpt_correction_T_min 0.7568
_exptl_absorpt_correction_type multi-scan
_exptl_crystal_colour colourless
_exptl_crystal_density_diffrn 1.172
_exptl_crystal_density_method 'not measured'
_exptl_crystal_description prism
_exptl_crystal_F_000 10640
_exptl_crystal_size_max 0.1
_exptl_crystal_size_mid 0.1
_exptl_crystal_size_min 0.1
_refine_diff_density_max 1.188
_refine_diff_density_min -0.436
_refine_diff_density_rms 0.066
_refine_ls_extinction_method none
_refine_ls_goodness_of_fit_ref 1.025
_refine_ls_hydrogen_treatment constr
_refine_ls_matrix_type full
_refine_ls_number_parameters 1440
_refine_ls_number_reflns 15099
_refine_ls_number_restraints 2046
_refine_ls_restrained_S_all 1.122
_refine_ls_R_factor_all 0.0782
_refine_ls_R_factor_gt 0.0588
_refine_ls_shift/su_max 0.012
_refine_ls_shift/su_mean 0
_refine_ls_structure_factor_coef Fsqd
_refine_ls_weighting_details 'calc w=1/[\s^2^(Fo^2^)+(0.1135P)^2^+38.8377P] where P=(Fo^2^+2Fc^2^)/3'
_refine_ls_weighting_scheme calc
_refine_ls_wR_factor_gt 0.1692
_refine_ls_wR_factor_ref 0.1876
_reflns_number_gt 11390
_reflns_number_total 15158
_reflns_threshold_expression >2\s(I)
_cod_data_source_file c5dt04062k2.cif
_cod_data_source_block lc30
_cod_depositor_comments 'Adding full bibliography for 7037717--7037737.cif.'
_cod_database_code 7037730

loop_
_symmetry_equiv_pos_as_xyz
'x, y, z'
'-x+1/2, -y+1/2, z'
'x+1/2, -y, -z+1/2'
'-x, y+1/2, -z+1/2'
'-x, -y, -z'
'x-1/2, y-1/2, -z'
'-x-1/2, y, z-1/2'
'x, -y-1/2, z-1/2'

loop_
_atom_site_label
_atom_site_type_symbol
_atom_site_fract_x
_atom_site_fract_y
_atom_site_fract_z
_atom_site_U_iso_or_equiv
_atom_site_adp_type
_atom_site_occupancy
_atom_site_symmetry_multiplicity
_atom_site_calc_flag
_atom_site_refinement_flags
C1 C 0.03041(11) 0.9674(5) 0.1336(2) 0.0544(17) Uani 1 1 d DU
C2 C 0.00550(12) 0.9950(4) 0.1486(2) 0.074(2) Uani 1 1 d DU
C3 C 0.00367(18) 1.0813(5) 0.1508(4) 0.124(4) Uani 1 1 d DU
H3A H -0.0127 1.096 0.1604 0.186 Uiso 1 1 calc R
H3B H 0.0068 1.1033 0.1217 0.186 Uiso 1 1 calc R
H3C H 0.0157 1.1013 0.1716 0.186 Uiso 1 1 calc R
C4 C -0.00099(19) 0.9608(7) 0.1917(3) 0.143(4) Uani 1 1 d DU
H4A H -0.0172 0.9789 0.2005 0.214 Uiso 1 1 calc R
H4B H 0.011 0.9768 0.2137 0.214 Uiso 1 1 calc R
H4C H -0.0011 0.9041 0.1894 0.214 Uiso 1 1 calc R
C5 C -0.01193(16) 0.9655(8) 0.1138(4) 0.162(6) Uani 1 1 d DU
H5A H -0.0286 0.981 0.1214 0.243 Uiso 1 1 calc R
H5B H -0.011 0.9088 0.1122 0.243 Uiso 1 1 calc R
H5C H -0.0075 0.9878 0.0854 0.243 Uiso 1 1 calc R
C6 C 0.05689(12) 0.8520(4) 0.0424(2) 0.0540(17) Uani 1 1 d DU
C7 C 0.05201(12) 0.8102(4) -0.0004(2) 0.0664(19) Uani 1 1 d DU
C8 C 0.03741(17) 0.7381(5) 0.0073(3) 0.101(3) Uani 1 1 d DU
H8A H 0.0346 0.7117 -0.0206 0.151 Uiso 1 1 calc R
H8B H 0.0218 0.7519 0.0206 0.151 Uiso 1 1 calc R
H8C H 0.0463 0.7034 0.0271 0.151 Uiso 1 1 calc R
C9 C 0.03875(16) 0.8633(5) -0.0313(2) 0.099(3) Uani 1 1 d DU
H9A H 0.0357 0.836 -0.0589 0.148 Uiso 1 1 calc R
H9B H 0.0487 0.9094 -0.037 0.148 Uiso 1 1 calc R
H9C H 0.0233 0.879 -0.0182 0.148 Uiso 1 1 calc R
C10 C 0.07674(15) 0.7885(6) -0.0188(3) 0.114(3) Uani 1 1 d DU
H10A H 0.0746 0.7608 -0.0466 0.171 Uiso 1 1 calc R
H10B H 0.0853 0.7549 0.002 0.171 Uiso 1 1 calc R
H10C H 0.0863 0.8356 -0.0238 0.171 Uiso 1 1 calc R
C11 C 0.10213(12) 0.7177(4) 0.1577(2) 0.0578(17) Uani 1 1 d DU
C12 C 0.11957(15) 0.6589(4) 0.1391(3) 0.082(2) Uani 1 1 d DU
C13 C 0.1374(3) 0.6363(12) 0.1718(4) 0.285(12) Uani 1 1 d DU
H13A H 0.1486 0.5981 0.1592 0.427 Uiso 1 1 calc R
H13B H 0.1291 0.6135 0.1971 0.427 Uiso 1 1 calc R
H13C H 0.1466 0.6821 0.1813 0.427 Uiso 1 1 calc R
C14 C 0.1320(2) 0.6854(7) 0.0993(4) 0.166(6) Uani 1 1 d DU
H14A H 0.1429 0.6443 0.0887 0.25 Uiso 1 1 calc R
H14B H 0.1416 0.7319 0.106 0.25 Uiso 1 1 calc R
H14C H 0.12 0.6976 0.0767 0.25 Uiso 1 1 calc R
C15 C 0.1043(3) 0.5924(8) 0.1266(8) 0.303(13) Uani 1 1 d DU
H15A H 0.1145 0.5518 0.1137 0.455 Uiso 1 1 calc R
H15B H 0.0922 0.6091 0.105 0.455 Uiso 1 1 calc R
H15C H 0.0961 0.572 0.1526 0.455 Uiso 1 1 calc R
C16 C 0.03828(12) 0.7149(4) 0.1862(3) 0.0620(18) Uani 1 1 d DU
C17 C 0.01692(17) 0.6610(6) 0.1838(3) 0.107(3) Uani 1 1 d DU
C18 C 0.0248(3) 0.5834(7) 0.1952(9) 0.311(13) Uani 1 1 d DU
H18A H 0.0109 0.548 0.1943 0.466 Uiso 1 1 calc R
H18B H 0.0318 0.5837 0.2248 0.466 Uiso 1 1 calc R
H18C H 0.0371 0.5661 0.1742 0.466 Uiso 1 1 calc R
C19 C 0.0027(3) 0.6709(11) 0.1449(5) 0.284(12) Uani 1 1 d DU
H19A H -0.0114 0.6362 0.1459 0.426 Uiso 1 1 calc R
H19B H 0.0127 0.6583 0.1192 0.426 Uiso 1 1 calc R
H19C H -0.0028 0.7248 0.1429 0.426 Uiso 1 1 calc R
C20 C 0.0004(3) 0.6817(15) 0.2213(7) 0.355(16) Uani 1 1 d DU
H20A H -0.0141 0.6491 0.2202 0.532 Uiso 1 1 calc R
H20B H -0.0043 0.7364 0.219 0.532 Uiso 1 1 calc R
H20C H 0.009 0.6731 0.249 0.532 Uiso 1 1 calc R
C21 C 0.06530(14) 0.8517(4) 0.3224(2) 0.0590(18) Uani 1 1 d DU
C22 C 0.04375(13) 0.8748(5) 0.3506(2) 0.077(2) Uani 1 1 d DU
C23 C 0.0324(2) 0.7996(6) 0.3659(4) 0.157(5) Uani 1 1 d DU
H23A H 0.0183 0.811 0.3845 0.236 Uiso 1 1 calc R
H23B H 0.0443 0.7698 0.3827 0.236 Uiso 1 1 calc R
H23C H 0.0272 0.7692 0.3404 0.236 Uiso 1 1 calc R
C24 C 0.0520(2) 0.9195(10) 0.3887(4) 0.206(8) Uani 1 1 d DU
H24A H 0.038 0.9337 0.4068 0.31 Uiso 1 1 calc R
H24B H 0.0603 0.9667 0.3787 0.31 Uiso 1 1 calc R
H24C H 0.0633 0.888 0.406 0.31 Uiso 1 1 calc R
C25 C 0.02520(18) 0.9179(7) 0.3249(3) 0.147(5) Uani 1 1 d DU
H25A H 0.0115 0.9316 0.344 0.221 Uiso 1 1 calc R
H25B H 0.0194 0.8852 0.3008 0.221 Uiso 1 1 calc R
H25C H 0.0325 0.9653 0.3129 0.221 Uiso 1 1 calc R
C26 C 0.09882(14) 0.6699(4) 0.3092(2) 0.0569(17) Uani 1 1 d DU
C27 C 0.09698(14) 0.5884(4) 0.3268(2) 0.069(2) Uani 1 1 d DU
C28 C 0.0779(3) 0.5906(8) 0.3610(6) 0.266(11) Uani 1 1 d DU
H28A H 0.0756 0.5384 0.373 0.4 Uiso 1 1 calc R
H28B H 0.0626 0.6087 0.348 0.4 Uiso 1 1 calc R
H28C H 0.0828 0.626 0.3844 0.4 Uiso 1 1 calc R
C29 C 0.1191(2) 0.5643(7) 0.3494(6) 0.222(9) Uani 1 1 d DU
H29A H 0.117 0.5114 0.3606 0.333 Uiso 1 1 calc R
H29B H 0.1223 0.5996 0.374 0.333 Uiso 1 1 calc R
H29C H 0.1328 0.5657 0.329 0.333 Uiso 1 1 calc R
C30 C 0.0896(4) 0.5356(6) 0.2926(4) 0.271(11) Uani 1 1 d DU
H30A H 0.088 0.4832 0.3047 0.407 Uiso 1 1 calc R
H30B H 0.1019 0.5354 0.2693 0.407 Uiso 1 1 calc R
H30C H 0.074 0.5524 0.2805 0.407 Uiso 1 1 calc R
C31 C 0.14080(14) 0.8800(5) 0.4022(2) 0.069(2) Uani 1 1 d DU
C32 C 0.14176(16) 0.8672(5) 0.4516(2) 0.090(3) Uani 1 1 d DU
C33 C 0.1186(2) 0.9033(7) 0.4695(3) 0.137(4) Uani 1 1 d DU
H33A H 0.118 0.8966 0.5014 0.206 Uiso 1 1 calc R
H33B H 0.1044 0.8777 0.4563 0.206 Uiso 1 1 calc R
H33C H 0.1183 0.9587 0.4624 0.206 Uiso 1 1 calc R
C34 C 0.16347(19) 0.9062(6) 0.4712(3) 0.128(4) Uani 1 1 d DU
H34A H 0.1635 0.8981 0.503 0.192 Uiso 1 1 calc R
H34B H 0.1628 0.9619 0.4649 0.192 Uiso 1 1 calc R
H34C H 0.1783 0.8841 0.4586 0.192 Uiso 1 1 calc R
C35 C 0.14140(19) 0.7821(5) 0.4618(3) 0.108(3) Uani 1 1 d DU
H35A H 0.1416 0.7746 0.4936 0.162 Uiso 1 1 calc R
H35B H 0.1557 0.7572 0.4488 0.162 Uiso 1 1 calc R
H35C H 0.1266 0.7588 0.4495 0.162 Uiso 1 1 calc R
C36 C 0.12973(16) 1.1478(6) 0.3438(3) 0.087(3) Uani 1 1 d DU
C37 C 0.1129(2) 1.2006(7) 0.3699(4) 0.132(4) Uani 1 1 d DU
C38 C 0.1267(3) 1.2348(10) 0.4055(5) 0.230(9) Uani 1 1 d DU
H38A H 0.1161 1.2691 0.4226 0.345 Uiso 1 1 calc R
H38B H 0.1403 1.2648 0.3935 0.345 Uiso 1 1 calc R
H38C H 0.133 1.1935 0.4245 0.345 Uiso 1 1 calc R
C39 C 0.1032(4) 1.2624(11) 0.3410(6) 0.303(13) Uani 1 1 d DU
H39A H 0.0938 1.2388 0.3173 0.455 Uiso 1 1 calc R
H39B H 0.1168 1.2921 0.3286 0.455 Uiso 1 1 calc R
H39C H 0.0928 1.2971 0.3581 0.455 Uiso 1 1 calc R
C40 C 0.0921(3) 1.1552(9) 0.3860(6) 0.261(11) Uani 1 1 d DU
H40A H 0.083 1.1342 0.361 0.391 Uiso 1 1 calc R
H40B H 0.0814 1.1887 0.4034 0.391 Uiso 1 1 calc R
H40C H 0.0979 1.1123 0.4042 0.391 Uiso 1 1 calc R
C41 C 0.19498(15) 1.0960(5) 0.3442(3) 0.086(3) Uani 1 1 d DU
C42 C 0.2173(2) 1.1112(7) 0.3707(4) 0.141(5) Uani 1 1 d DU
C43 C 0.2380(2) 1.1216(14) 0.3427(5) 0.255(10) Uani 1 1 d DU
H43A H 0.2524 1.1328 0.3605 0.382 Uiso 1 1 calc R
H43B H 0.2349 1.165 0.3227 0.382 Uiso 1 1 calc R
H43C H 0.2407 1.0742 0.3257 0.382 Uiso 1 1 calc R
C44 C 0.2202(3) 1.0579(11) 0.4064(6) 0.284(12) Uani 1 1 d DU
H44A H 0.2052 1.0569 0.4238 0.426 Uiso 1 1 calc R
H44B H 0.2338 1.0746 0.4248 0.426 Uiso 1 1 calc R
H44C H 0.2235 1.0059 0.3948 0.426 Uiso 1 1 calc R
C45 C 0.2138(4) 1.1909(11) 0.3902(7) 0.323(14) Uani 1 1 d DU
H45A H 0.1994 1.1908 0.409 0.485 Uiso 1 1 calc R
H45B H 0.2117 1.2288 0.3666 0.485 Uiso 1 1 calc R
H45C H 0.2281 1.2048 0.4076 0.485 Uiso 1 1 calc R
C46 C 0.16996(15) 1.3167(4) 0.2446(3) 0.075(2) Uani 1 1 d DU
C47 C 0.18056(18) 1.3944(4) 0.2581(3) 0.098(3) Uani 1 1 d DU
C48 C 0.20673(19) 1.3929(7) 0.2456(6) 0.200(7) Uani 1 1 d DU
H48A H 0.2144 1.4421 0.254 0.299 Uiso 1 1 calc R
H48B H 0.2082 1.3855 0.2139 0.299 Uiso 1 1 calc R
H48C H 0.2149 1.3501 0.2609 0.299 Uiso 1 1 calc R
C49 C 0.1681(2) 1.4600(5) 0.2352(4) 0.141(4) Uani 1 1 d DU
H49A H 0.1754 1.5093 0.2446 0.212 Uiso 1 1 calc R
H49B H 0.1508 1.4597 0.2425 0.212 Uiso 1 1 calc R
H49C H 0.1701 1.4542 0.2035 0.212 Uiso 1 1 calc R
C50 C 0.1773(3) 1.4035(7) 0.3065(4) 0.219(8) Uani 1 1 d DU
H50A H 0.1841 1.4534 0.3158 0.328 Uiso 1 1 calc R
H50B H 0.1858 1.3613 0.3217 0.328 Uiso 1 1 calc R
H50C H 0.16 1.4018 0.3137 0.328 Uiso 1 1 calc R
C51 C 0.18942(14) 1.1441(5) 0.1850(3) 0.077(2) Uani 1 1 d DU
C52 C 0.21209(16) 1.1200(7) 0.1599(4) 0.117(3) Uani 1 1 d DU
C53 C 0.2177(3) 1.0380(9) 0.1678(8) 0.316(13) Uani 1 1 d DU
H53A H 0.2324 1.0237 0.1517 0.474 Uiso 1 1 calc R
H53B H 0.2041 1.0059 0.1577 0.474 Uiso 1 1 calc R
H53C H 0.2202 1.0297 0.1992 0.474 Uiso 1 1 calc R
C54 C 0.2101(4) 1.1372(18) 0.1140(5) 0.375(16) Uani 1 1 d DU
H54A H 0.2249 1.1202 0.0988 0.563 Uiso 1 1 calc R
H54B H 0.208 1.1933 0.11 0.563 Uiso 1 1 calc R
H54C H 0.196 1.11 0.1017 0.563 Uiso 1 1 calc R
C55 C 0.2324(2) 1.1637(12) 0.1794(7) 0.289(12) Uani 1 1 d DU
H55A H 0.2476 1.1491 0.1649 0.433 Uiso 1 1 calc R
H55B H 0.2335 1.1516 0.2107 0.433 Uiso 1 1 calc R
H55C H 0.2296 1.2194 0.1756 0.433 Uiso 1 1 calc R
C56 C 0.09110(16) 1.2742(4) 0.1680(3) 0.073(2) Uani 1 1 d DU
C57 C 0.07092(18) 1.3280(5) 0.1839(3) 0.105(3) Uani 1 1 d DU
C58 C 0.0468(2) 1.2932(8) 0.1757(5) 0.193(7) Uani 1 1 d DU
H58A H 0.0341 1.3286 0.1861 0.29 Uiso 1 1 calc R
H58B H 0.0455 1.2437 0.1914 0.29 Uiso 1 1 calc R
H58C H 0.0447 1.2843 0.1442 0.29 Uiso 1 1 calc R
C59 C 0.0732(3) 1.3453(10) 0.2305(4) 0.223(9) Uani 1 1 d DU
H59A H 0.0598 1.3793 0.2395 0.335 Uiso 1 1 calc R
H59B H 0.0887 1.3713 0.2359 0.335 Uiso 1 1 calc R
H59C H 0.0725 1.2969 0.2473 0.335 Uiso 1 1 calc R
C60 C 0.0735(3) 1.3989(7) 0.1571(7) 0.275(11) Uani 1 1 d DU
H60A H 0.0609 1.4362 0.1653 0.413 Uiso 1 1 calc R
H60B H 0.0718 1.3856 0.126 0.413 Uiso 1 1 calc R
H60C H 0.0896 1.4219 0.1622 0.413 Uiso 1 1 calc R
C61 C 0.13977(16) 1.2968(4) 0.0887(3) 0.076(2) Uani 1 1 d DU
C62 C 0.1507(2) 1.3563(5) 0.0578(3) 0.105(3) Uani 1 1 d DU
C63 C 0.1496(3) 1.4330(5) 0.0776(4) 0.200(7) Uani 1 1 d DU
H63A H 0.1573 1.4708 0.0582 0.3 Uiso 1 1 calc R
H63B H 0.1581 1.4323 0.1059 0.3 Uiso 1 1 calc R
H63C H 0.1325 1.4476 0.0822 0.3 Uiso 1 1 calc R
C64 C 0.1768(3) 1.3380(11) 0.0531(7) 0.325(14) Uani 1 1 d DU
H64A H 0.1787 1.2855 0.0413 0.487 Uiso 1 1 calc R
H64B H 0.1848 1.3411 0.0818 0.487 Uiso 1 1 calc R
H64C H 0.1844 1.3753 0.0331 0.487 Uiso 1 1 calc R
C65 C 0.1397(4) 1.3523(11) 0.0151(4) 0.318(13) Uani 1 1 d DU
H65A H 0.1421 1.3004 0.0028 0.477 Uiso 1 1 calc R
H65B H 0.1472 1.391 -0.0042 0.477 Uiso 1 1 calc R
H65C H 0.1222 1.3628 0.0176 0.477 Uiso 1 1 calc R
C66 C 0.12171(13) 1.0355(5) 0.0407(2) 0.0602(18) Uani 1 1 d DU
C67 C 0.14017(14) 1.0116(5) 0.0068(2) 0.077(2) Uani 1 1 d DU
C68 C 0.1402(2) 0.9263(6) 0.0001(4) 0.147(5) Uani 1 1 d DU
H68A H 0.1523 0.9127 -0.0221 0.221 Uiso 1 1 calc R
H68B H 0.1241 0.9096 -0.0097 0.221 Uiso 1 1 calc R
H68C H 0.1442 0.9004 0.0278 0.221 Uiso 1 1 calc R
C69 C 0.16510(16) 1.0352(8) 0.0192(4) 0.154(5) Uani 1 1 d DU
H69A H 0.1765 1.0192 -0.0038 0.232 Uiso 1 1 calc R
H69B H 0.1696 1.0104 0.0469 0.232 Uiso 1 1 calc R
H69C H 0.1657 1.0917 0.0226 0.232 Uiso 1 1 calc R
C70 C 0.1324(3) 1.0499(9) -0.0352(3) 0.187(7) Uani 1 1 d DU
H70A H 0.1439 1.0366 -0.0585 0.281 Uiso 1 1 calc R
H70B H 0.1321 1.1063 -0.0311 0.281 Uiso 1 1 calc R
H70C H 0.1161 1.0318 -0.0432 0.281 Uiso 1 1 calc R
C71 C 0.06605(14) 1.1487(5) 0.0334(2) 0.072(2) Uani 1 1 d DU
C72 C 0.05087(19) 1.1897(6) -0.0008(4) 0.131(4) Uani 1 1 d DU
C73 C 0.0270(2) 1.1594(12) -0.0019(7) 0.306(13) Uani 1 1 d DU
H73A H 0.0276 1.1027 0.0005 0.459 Uiso 1 1 calc R
H73B H 0.0192 1.1739 -0.0296 0.459 Uiso 1 1 calc R
H73C H 0.0176 1.1806 0.0226 0.459 Uiso 1 1 calc R
C74 C 0.0575(3) 1.2697(6) -0.0080(4) 0.171(6) Uani 1 1 d DU
H74A H 0.0752 1.2749 -0.0065 0.257 Uiso 1 1 calc R
H74B H 0.05 1.3022 0.0146 0.257 Uiso 1 1 calc R
H74C H 0.0518 1.2862 -0.0369 0.257 Uiso 1 1 calc R
C75 C 0.0597(4) 1.1554(10) -0.0457(4) 0.280(12) Uani 1 1 d DU
H75A H 0.0767 1.1701 -0.0506 0.42 Uiso 1 1 calc R
H75B H 0.0496 1.176 -0.0695 0.42 Uiso 1 1 calc R
H75C H 0.0584 1.0987 -0.045 0.42 Uiso 1 1 calc R
C76 C 0.17108(14) 0.8511(5) 0.2907(2) 0.066(2) Uani 1 1 d U
C77 C 0.19128(14) 0.8246(5) 0.2609(3) 0.075(2) Uani 1 1 d U
C78 C 0.21114(17) 0.8688(6) 0.2516(3) 0.108(3) Uani 1 1 d U
H78 H 0.2134 0.9168 0.2664 0.129 Uiso 1 1 calc R
C79 C 0.22761(15) 0.8450(6) 0.2217(3) 0.093(3) Uani 0.5 1 d U
H79 H 0.2414 0.8766 0.2163 0.112 Uiso 0.5 1 calc R
C80 C 0.20697(16) 0.7380(5) 0.2092(3) 0.090(3) Uani 0.5 1 d U
H80 H 0.2055 0.6897 0.1944 0.108 Uiso 0.5 1 calc R
C81 C 0.19006(17) 0.7578(6) 0.2381(3) 0.102(3) Uani 1 1 d U
H81 H 0.1767 0.7239 0.2428 0.123 Uiso 1 1 calc R
C87 C 0.16406(18) 0.8936(6) 0.1425(3) 0.110(3) Uani 1 1 d U
H87A H 0.177 0.8558 0.148 0.166 Uiso 1 1 calc R
H87B H 0.1712 0.942 0.1315 0.166 Uiso 1 1 calc R
H87C H 0.1527 0.8727 0.1207 0.166 Uiso 1 1 calc R
C88 C 0.1508(2) 0.9094(7) 0.1841(3) 0.124(4) Uani 1 1 d U
H88A H 0.1442 0.8597 0.1953 0.149 Uiso 1 1 calc R
H88B H 0.1626 0.929 0.206 0.149 Uiso 1 1 calc R
C89 C 0.13095(13) 0.9643(5) 0.1809(2) 0.0672(19) Uani 1 1 d U
H89A H 0.1378 1.0149 0.1719 0.081 Uiso 1 1 calc R
H89B H 0.12 0.9467 0.1572 0.081 Uiso 1 1 calc R
C90 C 0.09640(13) 1.0301(4) 0.2184(2) 0.070(2) Uani 1 1 d U
H90A H 0.085 1.0125 0.1954 0.084 Uiso 1 1 calc R
H90B H 0.1027 1.0814 0.2092 0.084 Uiso 1 1 calc R
C91 C 0.08274(19) 1.0409(7) 0.2581(3) 0.117(3) Uani 1 1 d U
H91A H 0.094 1.0597 0.2811 0.14 Uiso 1 1 calc R
H91B H 0.0765 0.9897 0.2676 0.14 Uiso 1 1 calc R
C92 C 0.06197(19) 1.0951(6) 0.2557(4) 0.127(4) Uani 1 1 d U
H92A H 0.0546 1.1003 0.2847 0.191 Uiso 1 1 calc R
H92B H 0.0499 1.075 0.235 0.191 Uiso 1 1 calc R
H92C H 0.0677 1.146 0.2457 0.191 Uiso 1 1 calc R
Cr1 Cr 0.073709(19) 1.00141(6) 0.08060(3) 0.0547(3) Uani 1 1 d U
Cr2 Cr 0.10587(2) 1.16584(6) 0.09749(4) 0.0614(3) Uani 1 1 d U
Cr3 Cr 0.14291(2) 1.23098(7) 0.17801(4) 0.0659(4) Uani 1 1 d U
Cr4 Cr 0.16538(2) 1.15070(7) 0.27038(4) 0.0716(4) Uani 1 1 d U
Cr5 Cr 0.15185(2) 0.99421(6) 0.33311(3) 0.0654(5) Uani 0.722(16) 1 d PU
Ni5 Ni 0.15185(2) 0.99421(6) 0.33311(3) 0.0654(5) Uani 0.278(16) 1 d PU
Cr6 Cr 0.119586(16) 0.82630(5) 0.31755(3) 0.0518(4) Uani 0.278(16) 1 d PU
Ni6 Ni 0.119586(16) 0.82630(5) 0.31755(3) 0.0518(4) Uani 0.722(16) 1 d PU
Cr7 Cr 0.078421(19) 0.77392(6) 0.24045(3) 0.0508(3) Uani 1 1 d U
Cr8 Cr 0.065360(18) 0.83429(6) 0.13726(3) 0.0486(3) Uani 1 1 d U
F1 F 0.08755(6) 1.07911(18) 0.11792(11) 0.0540(9) Uani 1 1 d U
F2 F 0.12906(6) 1.14902(19) 0.14318(11) 0.0566(9) Uani 1 1 d U
F3 F 0.13949(7) 1.1667(2) 0.22885(11) 0.0626(10) Uani 1 1 d U
F4 F 0.15517(6) 1.0454(2) 0.27555(11) 0.0590(9) Uani 1 1 d U
F5 F 0.12456(6) 0.9399(2) 0.30827(11) 0.0567(9) Uani 1 1 d U
F6 F 0.10774(6) 0.82518(19) 0.25520(10) 0.0514(9) Uani 1 1 d U
F7 F 0.07312(6) 0.85523(19) 0.19742(10) 0.0496(8) Uani 1 1 d U
F8 F 0.08449(6) 0.92290(18) 0.12060(10) 0.0490(8) Uani 1 1 d U
N1 N 0.22532(11) 0.7820(5) 0.2003(2) 0.0805(19) Uani 1 1 d U
N2 N 0.11645(13) 0.9768(4) 0.2195(2) 0.089(2) Uani 1 1 d U
H2A H 0.1104 0.9294 0.228 0.107 Uiso 1 1 calc R
H2B H 0.1268 0.9931 0.2414 0.107 Uiso 1 1 calc R
N79 N 0.22761(15) 0.8450(6) 0.2217(3) 0.093(3) Uani 0.5 1 d U
N80 N 0.20697(16) 0.7380(5) 0.2092(3) 0.090(3) Uani 0.5 1 d U
O1 O 0.03613(8) 0.8989(3) 0.14363(15) 0.0610(12) Uani 1 1 d U
O2 O 0.04306(9) 1.0129(3) 0.11217(18) 0.0712(13) Uani 1 1 d U
O3 O 0.05827(9) 0.8120(3) 0.07591(15) 0.0665(13) Uani 1 1 d U
O4 O 0.05986(10) 0.9240(3) 0.04148(15) 0.0762(14) Uani 1 1 d U
O5 O 0.09408(8) 0.7688(3) 0.13151(14) 0.0608(12) Uani 1 1 d U
O6 O 0.09627(8) 0.7109(2) 0.19719(15) 0.0597(12) Uani 1 1 d U
O7 O 0.04512(9) 0.7458(3) 0.15157(15) 0.0665(13) Uani 1 1 d U
O8 O 0.04778(8) 0.7240(3) 0.22318(16) 0.0685(13) Uani 1 1 d U
O9 O 0.06013(8) 0.8343(3) 0.28248(14) 0.0643(12) Uani 1 1 d U
O10 O 0.08573(9) 0.8474(3) 0.33915(14) 0.0582(11) Uani 1 1 d U
O11 O 0.08262(9) 0.6899(3) 0.28157(15) 0.0655(12) Uani 1 1 d U
O12 O 0.11519(9) 0.7116(3) 0.32291(15) 0.0635(12) Uani 1 1 d U
O13 O 0.13144(9) 0.8294(3) 0.37893(15) 0.0668(13) Uani 1 1 d U
O14 O 0.14857(11) 0.9451(3) 0.38973(15) 0.0897(17) Uani 1 1 d U
O15 O 0.15293(9) 0.8077(3) 0.29246(15) 0.0662(13) Uani 1 1 d U
O16 O 0.13012(11) 1.0783(3) 0.35180(17) 0.0862(17) Uani 1 1 d U
O17 O 0.14407(13) 1.1838(3) 0.31653(18) 0.0955(18) Uani 1 1 d U
O18 O 0.18050(11) 1.0475(3) 0.35721(17) 0.0905(17) Uani 1 1 d U
O19 O 0.19270(12) 1.1345(4) 0.3095(2) 0.111(2) Uani 1 1 d U
O20 O 0.17462(8) 0.9143(3) 0.31005(17) 0.0700(13) Uani 1 1 d U
O21 O 0.17664(12) 1.2575(4) 0.2650(2) 0.101(2) Uani 1 1 d U
O22 O 0.15646(12) 1.3154(3) 0.2127(2) 0.0939(18) Uani 1 1 d U
O23 O 0.18701(10) 1.1200(3) 0.2226(2) 0.0931(18) Uani 1 1 d U
O24 O 0.17498(10) 1.1905(4) 0.16590(17) 0.0843(16) Uani 1 1 d U
O25 O 0.11051(12) 1.2751(3) 0.18811(18) 0.0822(15) Uani 1 1 d U
O26 O 0.08689(10) 1.2338(3) 0.1348(2) 0.0851(16) Uani 1 1 d U
O27 O 0.14698(11) 1.2974(3) 0.12712(19) 0.0965(19) Uani 1 1 d U
O28 O 0.12414(12) 1.2521(3) 0.07405(17) 0.0939(18) Uani 1 1 d U
O29 O 0.12471(9) 1.0996(3) 0.05864(16) 0.0790(15) Uani 1 1 d U
O30 O 0.10395(10) 0.9920(3) 0.04757(15) 0.0718(14) Uani 1 1 d U
O31 O 0.08233(12) 1.1865(3) 0.05121(19) 0.0934(18) Uani 1 1 d U
O32 O 0.06170(10) 1.0790(3) 0.04011(17) 0.0879(17) Uani 1 1 d U
O33 O 0.22647(12) 0.7843(5) 0.1047(2) 0.0945(18) Uani 1 1 d U
O34 O 0.23518(11) 0.6431(3) 0.1471(2) 0.0907(16) Uani 1 1 d U
Ni8 Ni 0.25 0.75 0.15226(5) 0.0754(4) Uani 1 2 d SU
C82 C 0.2158(3) 0.5390(9) 0.1124(5) 0.162(6) Uani 1 1 d DU
C83A C 0.2197(3) 0.6271(10) 0.1196(7) 0.082(5) Uani 0.5 1 d PU
C84A C 0.2098(3) 0.6705(13) 0.0861(7) 0.101(6) Uani 0.5 1 d PU
H84A H 0.1994 0.6466 0.0652 0.121 Uiso 0.5 1 calc PR
C85A C 0.2150(3) 0.7477(12) 0.0826(6) 0.077(5) Uani 0.5 1 d PU
C83B C 0.2378(4) 0.6047(12) 0.1095(7) 0.097(6) Uani 0.5 1 d PU
C84B C 0.2457(4) 0.8865(13) 0.0751(8) 0.119(7) Uani 0.5 1 d PU
H84B H 0.2463 0.9216 0.0511 0.143 Uiso 0.5 1 calc PR
C85B C 0.2284(4) 0.8275(15) 0.0751(8) 0.105(6) Uani 0.5 1 d PU
C86 C 0.2067(3) 0.8046(10) 0.0391(5) 0.171(7) Uani 1 1 d DU
F9A F 0.1922(3) 0.5372(12) 0.1282(9) 0.185(7) Uani 0.5 1 d PDU
F10A F 0.2120(5) 0.5176(17) 0.0699(6) 0.220(9) Uani 0.5 1 d PDU
F11A F 0.2253(4) 0.4854(13) 0.1323(11) 0.204(10) Uani 0.5 1 d PDU
F12A F 0.1844(3) 0.8057(15) 0.0489(5) 0.160(6) Uani 0.5 1 d PDU
F13A F 0.2105(4) 0.7522(10) 0.0098(5) 0.155(6) Uani 0.5 1 d PDU
F14A F 0.2112(4) 0.8721(11) 0.0163(9) 0.223(9) Uani 0.5 1 d PDU
F9B F 0.2139(5) 0.5138(12) 0.1521(6) 0.188(9) Uani 0.5 1 d PDU
F10B F 0.1965(5) 0.5600(17) 0.0937(11) 0.251(12) Uani 0.5 1 d PDU
F11B F 0.2273(4) 0.4884(12) 0.0898(9) 0.190(8) Uani 0.5 1 d PDU
F12B F 0.1876(5) 0.7618(16) 0.0321(12) 0.282(17) Uani 0.5 1 d PDU
F13B F 0.2212(4) 0.7987(19) 0.0080(8) 0.220(11) Uani 0.5 1 d PDU
F14B F 0.1996(4) 0.8703(11) 0.0507(6) 0.178(7) Uani 0.5 1 d PDU

loop_
_atom_site_aniso_label
_atom_site_aniso_U_11
_atom_site_aniso_U_22
_atom_site_aniso_U_33
_atom_site_aniso_U_23
_atom_site_aniso_U_13
_atom_site_aniso_U_12
C1 0.052(4) 0.064(5) 0.048(4) -0.012(4) -0.009(3) 0.003(4)
C2 0.058(5) 0.084(6) 0.081(5) -0.012(4) -0.005(4) 0.006(4)
C3 0.103(7) 0.108(8) 0.160(10) -0.017(7) 0.015(7) 0.028(6)
C4 0.126(9) 0.167(11) 0.135(9) 0.010(8) 0.069(8) 0.039(8)
C5 0.066(6) 0.226(14) 0.195(12) -0.101(11) -0.040(7) 0.030(8)
C6 0.058(4) 0.061(5) 0.043(4) 0.000(4) -0.005(3) -0.009(4)
C7 0.070(5) 0.075(5) 0.054(4) -0.008(4) -0.011(4) -0.008(4)
C8 0.121(7) 0.091(6) 0.091(6) -0.021(5) -0.025(5) -0.024(6)
C9 0.111(7) 0.123(7) 0.062(5) -0.010(5) -0.025(5) -0.008(6)
C10 0.102(7) 0.151(9) 0.089(6) -0.048(6) -0.001(5) 0.007(6)
C11 0.066(4) 0.047(4) 0.061(5) -0.009(4) 0.000(4) 0.001(4)
C12 0.107(6) 0.061(5) 0.078(5) 0.000(4) 0.014(5) 0.024(5)
C13 0.31(2) 0.42(3) 0.125(11) 0.032(13) 0.046(12) 0.30(2)
C14 0.213(13) 0.164(11) 0.123(9) 0.018(8) 0.082(9) 0.088(10)
C15 0.257(19) 0.126(11) 0.53(3) -0.182(16) 0.16(2) -0.026(12)
C16 0.063(5) 0.060(4) 0.063(5) 0.007(4) -0.008(4) -0.015(4)
C17 0.105(7) 0.110(7) 0.105(7) 0.040(6) -0.021(6) -0.060(6)
C18 0.26(2) 0.120(12) 0.55(3) 0.075(17) -0.16(2) -0.122(13)
C19 0.255(16) 0.39(2) 0.203(15) 0.143(15) -0.157(13) -0.263(17)
C20 0.192(16) 0.50(3) 0.37(3) -0.10(2) 0.075(18) -0.25(2)
C21 0.072(5) 0.051(4) 0.054(5) 0.008(3) 0.014(4) 0.007(4)
C22 0.071(5) 0.098(6) 0.060(5) 0.006(4) 0.013(4) 0.018(5)
C23 0.125(9) 0.170(11) 0.177(11) 0.068(10) 0.091(9) 0.021(8)
C24 0.128(10) 0.32(2) 0.170(12) -0.148(13) 0.027(9) 0.038(12)
C25 0.125(8) 0.204(12) 0.112(8) 0.050(8) 0.044(7) 0.103(9)
C26 0.069(5) 0.057(5) 0.045(4) 0.001(3) 0.006(4) -0.001(4)
C27 0.087(5) 0.061(5) 0.061(4) 0.013(4) -0.003(4) -0.007(4)
C28 0.34(2) 0.150(13) 0.31(2) 0.130(14) 0.205(18) 0.036(13)
C29 0.175(13) 0.119(10) 0.37(2) 0.113(13) -0.102(14) -0.015(9)
C30 0.58(3) 0.061(7) 0.176(13) 0.031(8) -0.151(17) -0.048(13)
C31 0.080(5) 0.077(5) 0.050(4) 0.006(4) -0.001(4) -0.015(4)
C32 0.128(7) 0.086(6) 0.057(5) 0.017(4) -0.013(5) -0.026(5)
C33 0.160(10) 0.164(11) 0.087(7) 0.007(7) 0.042(7) 0.012(9)
C34 0.180(10) 0.125(8) 0.078(6) 0.023(6) -0.059(7) -0.049(8)
C35 0.151(9) 0.101(7) 0.073(6) 0.018(5) -0.014(6) -0.021(6)
C36 0.089(6) 0.097(7) 0.076(6) -0.034(6) -0.005(5) -0.006(6)
C37 0.146(9) 0.128(9) 0.122(8) -0.059(7) 0.020(7) 0.025(8)
C38 0.243(17) 0.283(19) 0.164(12) -0.176(14) -0.011(12) 0.018(14)
C39 0.32(2) 0.30(2) 0.29(2) -0.031(19) 0.058(19) 0.22(2)
C40 0.195(15) 0.246(18) 0.34(2) -0.174(17) 0.173(16) -0.061(13)
C41 0.089(6) 0.093(6) 0.077(6) 0.012(5) -0.025(5) -0.035(5)
C42 0.131(9) 0.160(10) 0.132(9) 0.057(8) -0.056(8) -0.080(8)
C43 0.094(9) 0.48(3) 0.190(15) 0.024(18) -0.044(10) -0.059(14)
C44 0.210(15) 0.35(2) 0.293(19) 0.189(18) -0.186(15) -0.154(16)
C45 0.32(3) 0.36(3) 0.29(2) -0.12(2) -0.14(2) -0.10(2)
C46 0.092(6) 0.070(6) 0.065(5) 0.000(4) -0.009(5) -0.025(5)
C47 0.128(8) 0.066(6) 0.101(7) -0.009(5) -0.024(6) -0.030(5)
C48 0.111(9) 0.096(9) 0.39(2) -0.022(11) -0.013(12) -0.045(7)
C49 0.190(11) 0.059(6) 0.175(11) -0.006(7) -0.053(9) -0.011(7)
C50 0.40(2) 0.121(10) 0.135(11) -0.047(9) -0.038(13) -0.070(13)
C51 0.060(5) 0.070(5) 0.101(7) -0.013(5) 0.016(5) -0.019(4)
C52 0.084(7) 0.126(8) 0.142(9) 0.007(7) 0.026(6) -0.007(6)
C53 0.239(19) 0.186(17) 0.52(3) -0.04(2) 0.23(2) 0.027(15)
C54 0.26(2) 0.66(4) 0.204(19) 0.03(2) 0.120(17) 0.20(2)
C55 0.092(10) 0.38(3) 0.40(3) -0.17(2) 0.065(13) -0.095(13)
C56 0.084(6) 0.046(5) 0.090(6) 0.001(4) 0.004(5) 0.007(4)
C57 0.112(8) 0.065(6) 0.138(8) -0.017(6) 0.014(6) 0.021(5)
C58 0.117(10) 0.185(14) 0.277(18) -0.052(13) 0.038(11) 0.054(10)
C59 0.205(15) 0.259(19) 0.206(16) -0.135(15) -0.001(12) 0.088(13)
C60 0.30(2) 0.101(10) 0.43(3) 0.090(14) 0.164(19) 0.107(12)
C61 0.106(6) 0.052(5) 0.070(5) 0.009(4) 0.004(5) -0.017(5)
C62 0.147(8) 0.083(6) 0.084(6) 0.020(5) -0.006(6) -0.044(6)
C63 0.37(2) 0.062(7) 0.167(12) 0.011(7) 0.084(13) -0.032(10)
C64 0.30(2) 0.26(2) 0.41(3) 0.19(2) 0.24(2) 0.042(17)
C65 0.50(3) 0.31(2) 0.145(13) 0.124(14) -0.096(16) -0.28(2)
C66 0.071(5) 0.068(5) 0.042(4) 0.004(4) -0.006(4) 0.005(4)
C67 0.078(5) 0.085(6) 0.068(5) 0.002(4) 0.012(4) -0.001(4)
C68 0.140(10) 0.121(9) 0.181(12) -0.035(8) 0.064(9) 0.018(8)
C69 0.100(8) 0.202(13) 0.161(11) -0.045(10) 0.049(7) -0.034(8)
C70 0.221(14) 0.269(16) 0.071(7) 0.030(9) 0.046(8) 0.098(13)
C71 0.073(5) 0.069(6) 0.075(5) 0.018(4) -0.017(4) 0.005(4)
C72 0.113(8) 0.137(9) 0.144(9) 0.080(8) -0.054(7) -0.027(7)
C73 0.106(10) 0.45(3) 0.36(2) 0.26(2) -0.053(13) 0.022(14)
C74 0.241(15) 0.116(10) 0.156(11) 0.058(9) -0.040(11) 0.041(10)
C75 0.41(3) 0.25(2) 0.175(15) 0.063(15) -0.175(18) -0.016(19)
C76 0.053(5) 0.087(6) 0.058(5) 0.012(4) -0.002(4) 0.009(5)
C77 0.058(5) 0.092(6) 0.075(5) 0.011(5) -0.002(4) 0.003(4)
C78 0.083(6) 0.119(7) 0.121(7) -0.014(6) 0.025(6) -0.016(6)
C79 0.059(5) 0.111(7) 0.111(7) -0.019(6) 0.025(5) -0.023(5)
C80 0.068(5) 0.090(6) 0.112(7) -0.026(5) 0.026(5) -0.011(5)
C81 0.082(6) 0.111(7) 0.114(7) -0.004(6) 0.020(6) -0.002(6)
C87 0.108(7) 0.125(8) 0.098(7) -0.004(6) 0.026(6) 0.018(6)
C88 0.134(8) 0.131(9) 0.109(7) 0.021(6) 0.028(7) 0.033(7)
C89 0.072(5) 0.075(5) 0.055(4) 0.001(4) -0.005(4) -0.013(4)
C90 0.075(5) 0.063(5) 0.073(5) 0.002(4) -0.003(4) -0.002(4)
C91 0.125(8) 0.126(8) 0.100(7) 0.004(6) 0.010(6) 0.040(7)
C92 0.116(8) 0.125(9) 0.141(9) -0.002(7) 0.004(7) 0.037(7)
Cr1 0.0641(7) 0.0525(7) 0.0476(6) 0.0053(5) -0.0081(5) -0.0104(5)
Cr2 0.0827(8) 0.0437(6) 0.0579(7) 0.0055(5) -0.0104(6) -0.0089(6)
Cr3 0.0818(8) 0.0557(7) 0.0602(7) 0.0040(6) -0.0078(6) -0.0179(6)
Cr4 0.0882(9) 0.0613(8) 0.0652(8) 0.0077(6) -0.0142(6) -0.0228(6)
Cr5 0.0760(9) 0.0706(8) 0.0494(7) 0.0060(5) -0.0055(5) -0.0249(6)
Ni5 0.0760(9) 0.0706(8) 0.0494(7) 0.0060(5) -0.0055(5) -0.0249(6)
Cr6 0.0545(6) 0.0564(7) 0.0445(6) 0.0010(4) -0.0018(4) -0.0045(4)
Ni6 0.0545(6) 0.0564(7) 0.0445(6) 0.0010(4) -0.0018(4) -0.0045(4)
Cr7 0.0566(7) 0.0541(7) 0.0417(6) 0.0026(5) -0.0003(5) -0.0081(5)
Cr8 0.0576(6) 0.0454(6) 0.0427(6) 0.0007(5) -0.0057(5) -0.0062(5)
F1 0.068(2) 0.045(2) 0.049(2) 0.0003(16) -0.0027(17) -0.0049(17)
F2 0.068(2) 0.044(2) 0.059(2) 0.0005(16) -0.0062(18) -0.0027(17)
F3 0.072(2) 0.059(2) 0.057(2) 0.0015(18) -0.0006(18) -0.0128(19)
F4 0.071(2) 0.056(2) 0.051(2) -0.0004(17) 0.0004(17) -0.0141(19)
F5 0.066(2) 0.053(2) 0.051(2) 0.0000(17) -0.0022(17) -0.0076(18)
F6 0.055(2) 0.057(2) 0.0421(19) 0.0019(16) -0.0004(16) -0.0077(17)
F7 0.062(2) 0.047(2) 0.0388(18) -0.0020(15) -0.0037(16) -0.0031(17)
F8 0.054(2) 0.046(2) 0.0472(19) 0.0030(15) -0.0030(16) -0.0058(16)
N1 0.049(4) 0.099(5) 0.093(5) 0.003(4) 0.003(3) 0.012(4)
N2 0.102(5) 0.098(5) 0.068(4) 0.005(4) 0.003(4) 0.015(4)
N79 0.059(5) 0.111(7) 0.111(7) -0.019(6) 0.025(5) -0.023(5)
N80 0.068(5) 0.090(6) 0.112(7) -0.026(5) 0.026(5) -0.011(5)
O1 0.050(3) 0.065(3) 0.067(3) 0.011(2) 0.003(2) 0.000(2)
O2 0.056(3) 0.060(3) 0.098(4) 0.018(3) 0.002(3) 0.001(2)
O3 0.095(4) 0.055(3) 0.050(3) 0.000(2) -0.016(2) -0.013(3)
O4 0.104(4) 0.067(4) 0.058(3) 0.007(3) -0.026(3) -0.023(3)
O5 0.078(3) 0.054(3) 0.050(3) 0.002(2) 0.006(2) 0.012(2)
O6 0.081(3) 0.050(3) 0.048(3) -0.002(2) 0.000(2) 0.009(2)
O7 0.086(3) 0.057(3) 0.056(3) 0.006(2) -0.012(3) -0.028(3)
O8 0.068(3) 0.077(3) 0.060(3) 0.012(3) -0.005(3) -0.026(3)
O9 0.057(3) 0.091(4) 0.044(3) -0.003(2) 0.004(2) 0.006(2)
O10 0.057(3) 0.068(3) 0.050(3) -0.003(2) 0.004(2) -0.003(2)
O11 0.077(3) 0.066(3) 0.054(3) 0.013(2) -0.006(3) -0.015(3)
O12 0.070(3) 0.057(3) 0.064(3) 0.006(2) -0.010(2) -0.002(3)
O13 0.081(3) 0.070(3) 0.049(3) 0.003(2) -0.014(2) -0.011(3)
O14 0.127(5) 0.092(4) 0.049(3) 0.011(3) -0.014(3) -0.048(4)
O15 0.051(3) 0.077(3) 0.070(3) -0.007(3) 0.005(2) -0.004(3)
O16 0.116(4) 0.071(4) 0.072(3) -0.018(3) 0.028(3) -0.031(3)
O17 0.148(5) 0.070(4) 0.070(4) -0.011(3) 0.006(4) 0.001(4)
O18 0.105(4) 0.098(4) 0.069(3) 0.016(3) -0.029(3) -0.045(4)
O19 0.118(5) 0.106(5) 0.110(5) 0.039(4) -0.048(4) -0.053(4)
O20 0.056(3) 0.074(4) 0.080(3) 0.008(3) -0.006(2) -0.006(3)
O21 0.134(5) 0.075(4) 0.095(4) 0.019(3) -0.043(4) -0.045(4)
O22 0.134(5) 0.063(3) 0.085(4) 0.005(3) -0.026(4) -0.036(3)
O23 0.076(4) 0.106(4) 0.098(4) 0.045(4) 0.012(3) -0.003(3)
O24 0.073(4) 0.113(4) 0.067(3) 0.002(3) 0.005(3) -0.016(3)
O25 0.104(4) 0.064(3) 0.079(4) -0.020(3) -0.015(3) 0.016(3)
O26 0.082(4) 0.055(3) 0.119(4) -0.025(3) -0.023(3) 0.013(3)
O27 0.133(5) 0.081(4) 0.075(4) 0.022(3) -0.024(3) -0.047(3)
O28 0.138(5) 0.072(3) 0.071(3) 0.026(3) -0.026(3) -0.047(4)
O29 0.090(4) 0.078(4) 0.069(3) -0.016(3) 0.018(3) -0.032(3)
O30 0.093(4) 0.060(3) 0.062(3) -0.008(2) 0.020(3) -0.020(3)
O31 0.123(5) 0.062(3) 0.095(4) 0.024(3) -0.043(4) -0.019(3)
O32 0.105(4) 0.077(4) 0.082(4) 0.028(3) -0.041(3) -0.025(3)
O33 0.078(4) 0.113(5) 0.093(5) 0.007(4) -0.004(4) 0.016(4)
O34 0.074(4) 0.087(4) 0.111(5) 0.000(4) -0.003(4) -0.004(3)
Ni8 0.0515(8) 0.0845(10) 0.0900(10) 0 0 0.0042(7)
C82 0.129(11) 0.161(13) 0.195(14) 0.001(11) -0.064(11) -0.031(10)
C83A 0.051(9) 0.075(11) 0.120(13) -0.019(10) 0.006(10) -0.024(9)
C84A 0.076(11) 0.113(14) 0.112(13) 0.008(11) -0.039(10) -0.006(10)
C85A 0.061(10) 0.094(13) 0.076(10) -0.010(10) -0.008(8) 0.014(9)
C83B 0.090(13) 0.095(12) 0.107(13) 0.013(11) 0.002(11) -0.006(11)
C84B 0.123(14) 0.102(13) 0.133(15) 0.008(12) 0.002(13) -0.005(12)
C85B 0.084(12) 0.124(15) 0.106(13) -0.012(12) -0.009(11) 0.014(12)
C86 0.174(14) 0.200(15) 0.138(12) -0.004(12) -0.061(11) 0.063(13)
F9A 0.150(13) 0.171(13) 0.235(17) 0.013(13) 0.009(13) 0.005(11)
F10A 0.223(17) 0.211(17) 0.226(17) -0.051(14) -0.031(15) -0.039(14)
F11A 0.179(16) 0.145(14) 0.29(2) 0.017(15) -0.017(16) 0.019(12)
F12A 0.153(12) 0.203(15) 0.123(10) 0.009(11) -0.027(9) 0.085(12)
F13A 0.202(15) 0.154(12) 0.108(10) -0.018(9) 0.011(10) 0.016(11)
F14A 0.222(17) 0.215(17) 0.232(18) -0.015(15) -0.034(15) -0.002(14)
F9B 0.184(16) 0.127(13) 0.254(17) 0.012(12) 0.042(14) -0.070(12)
F10B 0.186(16) 0.29(2) 0.28(2) -0.014(18) -0.066(16) 0.033(16)
F11B 0.184(15) 0.152(13) 0.233(17) 0.013(13) 0.003(14) 0.005(12)
F12B 0.30(2) 0.26(2) 0.29(2) 0.012(17) -0.054(19) 0.023(18)
F13B 0.227(19) 0.26(2) 0.175(16) 0.015(16) -0.006(14) 0.021(17)
F14B 0.204(15) 0.168(13) 0.160(13) 0.011(12) -0.017(12) 0.038(13)

loop_
_atom_type_symbol
_atom_type_description
_atom_type_scat_dispersion_real
_atom_type_scat_dispersion_imag
_atom_type_scat_source
C C 0.0033 0.0016 'International Tables Vol C Tables 4.2.6.8 and 6.1.1.4'
Cr Cr 0.3209 0.6236 'International Tables Vol C Tables 4.2.6.8 and 6.1.1.4'
F F 0.0171 0.0103 'International Tables Vol C Tables 4.2.6.8 and 6.1.1.4'
N N 0.0061 0.0033 'International Tables Vol C Tables 4.2.6.8 and 6.1.1.4'
O O 0.0106 0.006 'International Tables Vol C Tables 4.2.6.8 and 6.1.1.4'
Ni Ni 0.3393 1.1124 'International Tables Vol C Tables 4.2.6.8 and 6.1.1.4'
H H 0 0 'International Tables Vol C Tables 4.2.6.8 and 6.1.1.4'

loop_
_geom_angle_atom_site_label_1
_geom_angle_atom_site_label_2
_geom_angle_atom_site_label_3
_geom_angle
_geom_angle_site_symmetry_1
_geom_angle_site_symmetry_3
O2 C1 O1 125.7(6) . .
O2 C1 C2 118.0(7) . .
O1 C1 C2 116.3(7) . .
C4 C2 C3 109.9(8) . .
C4 C2 C5 109.6(9) . .
C3 C2 C5 108.7(8) . .
C4 C2 C1 111.1(7) . .
C3 C2 C1 112.7(7) . .
C5 C2 C1 104.7(6) . .
C2 C3 H3A 109.5 . .
C2 C3 H3B 109.5 . .
H3A C3 H3B 109.5 . .
C2 C3 H3C 109.5 . .
H3A C3 H3C 109.5 . .
H3B C3 H3C 109.5 . .
C2 C4 H4A 109.5 . .
C2 C4 H4B 109.5 . .
H4A C4 H4B 109.5 . .
C2 C4 H4C 109.5 . .
H4A C4 H4C 109.5 . .
H4B C4 H4C 109.5 . .
C2 C5 H5A 109.5 . .
C2 C5 H5B 109.5 . .
H5A C5 H5B 109.5 . .
C2 C5 H5C 109.5 . .
H5A C5 H5C 109.5 . .
H5B C5 H5C 109.5 . .
O3 C6 O4 124.3(6) . .
O3 C6 C7 117.3(6) . .
O4 C6 C7 118.3(6) . .
C8 C7 C9 110.1(6) . .
C8 C7 C6 110.7(6) . .
C9 C7 C6 109.8(6) . .
C8 C7 C10 109.4(7) . .
C9 C7 C10 110.6(7) . .
C6 C7 C10 106.1(6) . .
C7 C8 H8A 109.5 . .
C7 C8 H8B 109.5 . .
H8A C8 H8B 109.5 . .
C7 C8 H8C 109.5 . .
H8A C8 H8C 109.5 . .
H8B C8 H8C 109.5 . .
C7 C9 H9A 109.5 . .
C7 C9 H9B 109.5 . .
H9A C9 H9B 109.5 . .
C7 C9 H9C 109.5 . .
H9A C9 H9C 109.5 . .
H9B C9 H9C 109.5 . .
C7 C10 H10A 109.5 . .
C7 C10 H10B 109.5 . .
H10A C10 H10B 109.5 . .
C7 C10 H10C 109.5 . .
H10A C10 H10C 109.5 . .
H10B C10 H10C 109.5 . .
O6 C11 O5 125.6(6) . .
O6 C11 C12 117.5(6) . .
O5 C11 C12 116.8(6) . .
C13 C12 C14 109.7(10) . .
C13 C12 C15 110.8(12) . .
C14 C12 C15 107.1(11) . .
C13 C12 C11 110.6(7) . .
C14 C12 C11 113.6(7) . .
C15 C12 C11 105.0(8) . .
C12 C13 H13A 109.5 . .
C12 C13 H13B 109.5 . .
H13A C13 H13B 109.5 . .
C12 C13 H13C 109.5 . .
H13A C13 H13C 109.5 . .
H13B C13 H13C 109.5 . .
C12 C14 H14A 109.5 . .
C12 C14 H14B 109.5 . .
H14A C14 H14B 109.5 . .
C12 C14 H14C 109.5 . .
H14A C14 H14C 109.5 . .
H14B C14 H14C 109.5 . .
C12 C15 H15A 109.5 . .
C12 C15 H15B 109.5 . .
H15A C15 H15B 109.5 . .
C12 C15 H15C 109.5 . .
H15A C15 H15C 109.5 . .
H15B C15 H15C 109.5 . .
O7 C16 O8 125.9(6) . .
O7 C16 C17 117.5(7) . .
O8 C16 C17 116.6(7) . .
C19 C17 C18 118.1(12) . .
C19 C17 C16 113.2(7) . .
C18 C17 C16 109.0(9) . .
C19 C17 C20 105.9(13) . .
C18 C17 C20 102.6(12) . .
C16 C17 C20 106.8(9) . .
C17 C18 H18A 109.5 . .
C17 C18 H18B 109.5 . .
H18A C18 H18B 109.5 . .
C17 C18 H18C 109.5 . .
H18A C18 H18C 109.5 . .
H18B C18 H18C 109.5 . .
C17 C19 H19A 109.5 . .
C17 C19 H19B 109.5 . .
H19A C19 H19B 109.5 . .
C17 C19 H19C 109.5 . .
H19A C19 H19C 109.5 . .
H19B C19 H19C 109.5 . .
C17 C20 H20A 109.5 . .
C17 C20 H20B 109.5 . .
H20A C20 H20B 109.5 . .
C17 C20 H20C 109.5 . .
H20A C20 H20C 109.5 . .
H20B C20 H20C 109.5 . .
O10 C21 O9 125.4(6) . .
O10 C21 C22 119.3(6) . .
O9 C21 C22 115.2(7) . .
C24 C22 C25 111.7(9) . .
C24 C22 C23 109.5(9) . .
C25 C22 C23 107.9(8) . .
C24 C22 C21 110.2(7) . .
C25 C22 C21 111.6(6) . .
C23 C22 C21 105.8(6) . .
C22 C23 H23A 109.5 . .
C22 C23 H23B 109.5 . .
H23A C23 H23B 109.5 . .
C22 C23 H23C 109.5 . .
H23A C23 H23C 109.5 . .
H23B C23 H23C 109.5 . .
C22 C24 H24A 109.5 . .
C22 C24 H24B 109.5 . .
H24A C24 H24B 109.5 . .
C22 C24 H24C 109.5 . .
H24A C24 H24C 109.5 . .
H24B C24 H24C 109.5 . .
C22 C25 H25A 109.5 . .
C22 C25 H25B 109.5 . .
H25A C25 H25B 109.5 . .
C22 C25 H25C 109.5 . .
H25A C25 H25C 109.5 . .
H25B C25 H25C 109.5 . .
O12 C26 O11 125.5(6) . .
O12 C26 C27 118.3(6) . .
O11 C26 C27 116.2(6) . .
C30 C27 C29 113.4(11) . .
C30 C27 C28 109.0(11) . .
C29 C27 C28 105.4(11) . .
C30 C27 C26 110.3(7) . .
C29 C27 C26 112.2(7) . .
C28 C27 C26 106.0(7) . .
C27 C28 H28A 109.5 . .
C27 C28 H28B 109.5 . .
H28A C28 H28B 109.5 . .
C27 C28 H28C 109.5 . .
H28A C28 H28C 109.5 . .
H28B C28 H28C 109.5 . .
C27 C29 H29A 109.5 . .
C27 C29 H29B 109.5 . .
H29A C29 H29B 109.5 . .
C27 C29 H29C 109.5 . .
H29A C29 H29C 109.5 . .
H29B C29 H29C 109.5 . .
C27 C30 H30A 109.5 . .
C27 C30 H30B 109.5 . .
H30A C30 H30B 109.5 . .
C27 C30 H30C 109.5 . .
H30A C30 H30C 109.5 . .
H30B C30 H30C 109.5 . .
O13 C31 O14 126.5(6) . .
O13 C31 C32 118.7(7) . .
O14 C31 C32 114.6(7) . .
C34 C32 C35 111.6(7) . .
C34 C32 C33 110.1(8) . .
C35 C32 C33 108.3(8) . .
C34 C32 C31 111.0(7) . .
C35 C32 C31 110.2(7) . .
C33 C32 C31 105.4(7) . .
C32 C33 H33A 109.5 . .
C32 C33 H33B 109.5 . .
H33A C33 H33B 109.5 . .
C32 C33 H33C 109.5 . .
H33A C33 H33C 109.5 . .
H33B C33 H33C 109.5 . .
C32 C34 H34A 109.5 . .
C32 C34 H34B 109.5 . .
H34A C34 H34B 109.5 . .
C32 C34 H34C 109.5 . .
H34A C34 H34C 109.5 . .
H34B C34 H34C 109.5 . .
C32 C35 H35A 109.5 . .
C32 C35 H35B 109.5 . .
H35A C35 H35B 109.5 . .
C32 C35 H35C 109.5 . .
H35A C35 H35C 109.5 . .
H35B C35 H35C 109.5 . .
O16 C36 O17 125.7(7) . .
O16 C36 C37 119.4(10) . .
O17 C36 C37 114.7(9) . .
C38 C37 C40 111.9(12) . .
C38 C37 C39 110.0(13) . .
C40 C37 C39 107.5(13) . .
C38 C37 C36 108.5(9) . .
C40 C37 C36 109.2(9) . .
C39 C37 C36 109.6(10) . .
C37 C38 H38A 109.5 . .
C37 C38 H38B 109.5 . .
H38A C38 H38B 109.5 . .
C37 C38 H38C 109.5 . .
H38A C38 H38C 109.5 . .
H38B C38 H38C 109.5 . .
C37 C39 H39A 109.5 . .
C37 C39 H39B 109.5 . .
H39A C39 H39B 109.5 . .
C37 C39 H39C 109.5 . .
H39A C39 H39C 109.5 . .
H39B C39 H39C 109.5 . .
C37 C40 H40A 109.5 . .
C37 C40 H40B 109.5 . .
H40A C40 H40B 109.5 . .
C37 C40 H40C 109.5 . .
H40A C40 H40C 109.5 . .
H40B C40 H40C 109.5 . .
O18 C41 O19 124.8(7) . .
O18 C41 C42 118.7(8) . .
O19 C41 C42 116.5(8) . .
C44 C42 C43 116.6(13) . .
C44 C42 C41 112.9(9) . .
C43 C42 C41 110.5(10) . .
C44 C42 C45 107.3(13) . .
C43 C42 C45 102.9(12) . .
C41 C42 C45 105.5(11) . .
C42 C43 H43A 109.5 . .
C42 C43 H43B 109.5 . .
H43A C43 H43B 109.5 . .
C42 C43 H43C 109.5 . .
H43A C43 H43C 109.5 . .
H43B C43 H43C 109.5 . .
C42 C44 H44A 109.5 . .
C42 C44 H44B 109.5 . .
H44A C44 H44B 109.5 . .
C42 C44 H44C 109.5 . .
H44A C44 H44C 109.5 . .
H44B C44 H44C 109.5 . .
C42 C45 H45A 109.5 . .
C42 C45 H45B 109.5 . .
H45A C45 H45B 109.5 . .
C42 C45 H45C 109.5 . .
H45A C45 H45C 109.5 . .
H45B C45 H45C 109.5 . .
O22 C46 O21 123.9(7) . .
O22 C46 C47 117.7(8) . .
O21 C46 C47 118.2(7) . .
C48 C47 C49 109.6(9) . .
C48 C47 C50 111.7(11) . .
C49 C47 C50 109.1(9) . .
C48 C47 C46 106.7(8) . .
C49 C47 C46 111.4(7) . .
C50 C47 C46 108.4(8) . .
C47 C48 H48A 109.5 . .
C47 C48 H48B 109.5 . .
H48A C48 H48B 109.5 . .
C47 C48 H48C 109.5 . .
H48A C48 H48C 109.5 . .
H48B C48 H48C 109.5 . .
C47 C49 H49A 109.5 . .
C47 C49 H49B 109.5 . .
H49A C49 H49B 109.5 . .
C47 C49 H49C 109.5 . .
H49A C49 H49C 109.5 . .
H49B C49 H49C 109.5 . .
C47 C50 H50A 109.5 . .
C47 C50 H50B 109.5 . .
H50A C50 H50B 109.5 . .
C47 C50 H50C 109.5 . .
H50A C50 H50C 109.5 . .
H50B C50 H50C 109.5 . .
O23 C51 O24 125.1(7) . .
O23 C51 C52 117.8(9) . .
O24 C51 C52 117.0(9) . .
C54 C52 C53 112.1(14) . .
C54 C52 C55 110.4(14) . .
C53 C52 C55 105.5(13) . .
C54 C52 C51 111.8(10) . .
C53 C52 C51 110.6(9) . .
C55 C52 C51 106.1(9) . .
C52 C53 H53A 109.5 . .
C52 C53 H53B 109.5 . .
H53A C53 H53B 109.5 . .
C52 C53 H53C 109.5 . .
H53A C53 H53C 109.5 . .
H53B C53 H53C 109.5 . .
C52 C54 H54A 109.5 . .
C52 C54 H54B 109.5 . .
H54A C54 H54B 109.5 . .
C52 C54 H54C 109.5 . .
H54A C54 H54C 109.5 . .
H54B C54 H54C 109.5 . .
C52 C55 H55A 109.5 . .
C52 C55 H55B 109.5 . .
H55A C55 H55B 109.5 . .
C52 C55 H55C 109.5 . .
H55A C55 H55C 109.5 . .
H55B C55 H55C 109.5 . .
O25 C56 O26 124.8(7) . .
O25 C56 C57 117.7(8) . .
O26 C56 C57 117.4(8) . .
C59 C57 C60 111.2(11) . .
C59 C57 C58 108.9(11) . .
C60 C57 C58 109.2(11) . .
C59 C57 C56 111.8(9) . .
C60 C57 C56 104.9(8) . .
C58 C57 C56 110.8(8) . .
C57 C58 H58A 109.5 . .
C57 C58 H58B 109.5 . .
H58A C58 H58B 109.5 . .
C57 C58 H58C 109.5 . .
H58A C58 H58C 109.5 . .
H58B C58 H58C 109.5 . .
C57 C59 H59A 109.5 . .
C57 C59 H59B 109.5 . .
H59A C59 H59B 109.5 . .
C57 C59 H59C 109.5 . .
H59A C59 H59C 109.5 . .
H59B C59 H59C 109.5 . .
C57 C60 H60A 109.5 . .
C57 C60 H60B 109.5 . .
H60A C60 H60B 109.5 . .
C57 C60 H60C 109.5 . .
H60A C60 H60C 109.5 . .
H60B C60 H60C 109.5 . .
O27 C61 O28 124.8(6) . .
O27 C61 C62 117.2(7) . .
O28 C61 C62 118.1(8) . .
C65 C62 C63 113.7(12) . .
C65 C62 C64 108.1(13) . .
C63 C62 C64 106.0(12) . .
C65 C62 C61 111.4(8) . .
C63 C62 C61 109.8(8) . .
C64 C62 C61 107.6(9) . .
C62 C63 H63A 109.5 . .
C62 C63 H63B 109.5 . .
H63A C63 H63B 109.5 . .
C62 C63 H63C 109.5 . .
H63A C63 H63C 109.5 . .
H63B C63 H63C 109.5 . .
C62 C64 H64A 109.5 . .
C62 C64 H64B 109.5 . .
H64A C64 H64B 109.5 . .
C62 C64 H64C 109.5 . .
H64A C64 H64C 109.5 . .
H64B C64 H64C 109.5 . .
C62 C65 H65A 109.5 . .
C62 C65 H65B 109.5 . .
H65A C65 H65B 109.5 . .
C62 C65 H65C 109.5 . .
H65A C65 H65C 109.5 . .
H65B C65 H65C 109.5 . .
O29 C66 O30 124.3(6) . .
O29 C66 C67 117.1(7) . .
O30 C66 C67 118.5(7) . .
C69 C67 C68 107.9(8) . .
C69 C67 C70 111.1(9) . .
C68 C67 C70 108.6(9) . .
C69 C67 C66 111.8(7) . .
C68 C67 C66 111.4(7) . .
C70 C67 C66 105.9(7) . .
C67 C68 H68A 109.5 . .
C67 C68 H68B 109.5 . .
H68A C68 H68B 109.5 . .
C67 C68 H68C 109.5 . .
H68A C68 H68C 109.5 . .
H68B C68 H68C 109.5 . .
C67 C69 H69A 109.5 . .
C67 C69 H69B 109.5 . .
H69A C69 H69B 109.5 . .
C67 C69 H69C 109.5 . .
H69A C69 H69C 109.5 . .
H69B C69 H69C 109.5 . .
C67 C70 H70A 109.5 . .
C67 C70 H70B 109.5 . .
H70A C70 H70B 109.5 . .
C67 C70 H70C 109.5 . .
H70A C70 H70C 109.5 . .
H70B C70 H70C 109.5 . .
O31 C71 O32 125.4(6) . .
O31 C71 C72 117.3(8) . .
O32 C71 C72 117.3(8) . .
C73 C72 C74 125.8(11) . .
C73 C72 C71 110.9(9) . .
C74 C72 C71 114.3(9) . .
C73 C72 C75 97.4(12) . .
C74 C72 C75 98.5(10) . .
C71 C72 C75 104.8(9) . .
C72 C73 H73A 109.5 . .
C72 C73 H73B 109.5 . .
H73A C73 H73B 109.5 . .
C72 C73 H73C 109.5 . .
H73A C73 H73C 109.5 . .
H73B C73 H73C 109.5 . .
C72 C74 H74A 109.5 . .
C72 C74 H74B 109.5 . .
H74A C74 H74B 109.5 . .
C72 C74 H74C 109.5 . .
H74A C74 H74C 109.5 . .
H74B C74 H74C 109.5 . .
C72 C75 H75A 109.5 . .
C72 C75 H75B 109.5 . .
H75A C75 H75B 109.5 . .
C72 C75 H75C 109.5 . .
H75A C75 H75C 109.5 . .
H75B C75 H75C 109.5 . .
O15 C76 O20 128.6(7) . .
O15 C76 C77 115.7(8) . .
O20 C76 C77 115.7(8) . .
C81 C77 C78 114.2(8) . .
C81 C77 C76 122.4(8) . .
C78 C77 C76 123.2(9) . .
C79 C78 C77 120.6(10) . .
C79 C78 H78 119.7 . .
C77 C78 H78 119.7 . .
N1 C79 C78 122.6(8) . .
N1 C79 H79 118.7 . .
C78 C79 H79 118.7 . .
N1 C80 C81 122.4(9) . .
N1 C80 H80 118.8 . .
C81 C80 H80 118.8 . .
C80 C81 C77 122.0(9) . .
C80 C81 H81 119 . .
C77 C81 H81 119 . .
C88 C87 H87A 109.5 . .
C88 C87 H87B 109.5 . .
H87A C87 H87B 109.5 . .
C88 C87 H87C 109.5 . .
H87A C87 H87C 109.5 . .
H87B C87 H87C 109.5 . .
C89 C88 C87 115.6(9) . .
C89 C88 H88A 108.4 . .
C87 C88 H88A 108.4 . .
C89 C88 H88B 108.4 . .
C87 C88 H88B 108.4 . .
H88A C88 H88B 107.4 . .
N2 C89 C88 117.5(7) . .
N2 C89 H89A 107.9 . .
C88 C89 H89A 107.9 . .
N2 C89 H89B 107.9 . .
C88 C89 H89B 107.9 . .
H89A C89 H89B 107.2 . .
N2 C90 C91 117.7(7) . .
N2 C90 H90A 107.9 . .
C91 C90 H90A 107.9 . .
N2 C90 H90B 107.9 . .
C91 C90 H90B 107.9 . .
H90A C90 H90B 107.2 . .
C90 C91 C92 116.3(9) . .
C90 C91 H91A 108.2 . .
C92 C91 H91A 108.2 . .
C90 C91 H91B 108.2 . .
C92 C91 H91B 108.2 . .
H91A C91 H91B 107.4 . .
C91 C92 H92A 109.5 . .
C91 C92 H92B 109.5 . .
H92A C92 H92B 109.5 . .
C91 C92 H92C 109.5 . .
H92A C92 H92C 109.5 . .
H92B C92 H92C 109.5 . .
F1 Cr1 F8 89.52(14) . .
F1 Cr1 O32 91.87(19) . .
F8 Cr1 O32 177.97(19) . .
F1 Cr1 O4 178.63(19) . .
F8 Cr1 O4 91.60(18) . .
O32 Cr1 O4 87.0(2) . .
F1 Cr1 O30 91.53(18) . .
F8 Cr1 O30 90.38(18) . .
O32 Cr1 O30 91.1(2) . .
O4 Cr1 O30 87.7(2) . .
F1 Cr1 O2 88.78(19) . .
F8 Cr1 O2 91.40(18) . .
O32 Cr1 O2 87.2(2) . .
O4 Cr1 O2 92.0(2) . .
O30 Cr1 O2 178.2(2) . .
F1 Cr2 F2 89.72(15) . .
F1 Cr2 O28 177.3(2) . .
F2 Cr2 O28 92.3(2) . .
F1 Cr2 O26 89.8(2) . .
F2 Cr2 O26 91.3(2) . .
O28 Cr2 O26 91.9(3) . .
F1 Cr2 O29 91.20(18) . .
F2 Cr2 O29 90.0(2) . .
O28 Cr2 O29 87.1(2) . .
O26 Cr2 O29 178.4(2) . .
F1 Cr2 O31 91.6(2) . .
F2 Cr2 O31 178.2(2) . .
O28 Cr2 O31 86.4(2) . .
O26 Cr2 O31 87.6(3) . .
O29 Cr2 O31 91.1(3) . .
F3 Cr3 F2 89.10(15) . .
F3 Cr3 O24 92.1(2) . .
F2 Cr3 O24 89.5(2) . .
F3 Cr3 O27 178.7(2) . .
F2 Cr3 O27 92.1(2) . .
O24 Cr3 O27 87.4(3) . .
F3 Cr3 O22 91.7(2) . .
F2 Cr3 O22 178.8(2) . .
O24 Cr3 O22 91.4(3) . .
O27 Cr3 O22 87.2(2) . .
F3 Cr3 O25 90.4(2) . .
F2 Cr3 O25 90.68(19) . .
O24 Cr3 O25 177.5(3) . .
O27 Cr3 O25 90.1(3) . .
O22 Cr3 O25 88.4(3) . .
F4 Cr4 O17 92.4(2) . .
F4 Cr4 F3 88.47(16) . .
O17 Cr4 F3 89.4(2) . .
F4 Cr4 O19 92.3(2) . .
O17 Cr4 O19 93.7(3) . .
F3 Cr4 O19 176.8(3) . .
F4 Cr4 O21 178.6(3) . .
O17 Cr4 O21 88.6(3) . .
F3 Cr4 O21 92.5(2) . .
O19 Cr4 O21 86.7(3) . .
F4 Cr4 O23 89.0(2) . .
O17 Cr4 O23 178.3(3) . .
F3 Cr4 O23 89.9(2) . .
O19 Cr4 O23 87.1(3) . .
O21 Cr4 O23 89.9(3) . .
F5 Cr5 O14 93.82(19) . .
F5 Cr5 O16 89.9(2) . .
O14 Cr5 O16 90.4(3) . .
F5 Cr5 O18 178.0(2) . .
O14 Cr5 O18 86.8(2) . .
O16 Cr5 O18 92.0(3) . .
F5 Cr5 F4 86.50(15) . .
O14 Cr5 F4 179.4(2) . .
O16 Cr5 F4 89.1(2) . .
O18 Cr5 F4 92.85(19) . .
F5 Cr5 O20 90.86(19) . .
O14 Cr5 O20 94.1(2) . .
O16 Cr5 O20 175.4(2) . .
O18 Cr5 O20 87.2(2) . .
F4 Cr5 O20 86.35(18) . .
O13 Cr6 F5 93.59(17) . .
O13 Cr6 O12 89.4(2) . .
F5 Cr6 O12 176.41(17) . .
O13 Cr6 O10 89.4(2) . .
F5 Cr6 O10 89.77(16) . .
O12 Cr6 O10 92.30(19) . .
O13 Cr6 F6 178.97(18) . .
F5 Cr6 F6 85.38(14) . .
O12 Cr6 F6 91.65(17) . .
O10 Cr6 F6 90.68(16) . .
O13 Cr6 O15 93.7(2) . .
F5 Cr6 O15 88.69(18) . .
O12 Cr6 O15 89.1(2) . .
O10 Cr6 O15 176.62(19) . .
F6 Cr6 O15 86.20(16) . .
F6 Cr7 O11 95.36(18) . .
F6 Cr7 O9 91.95(17) . .
O11 Cr7 O9 92.0(2) . .
F6 Cr7 F7 87.25(14) . .
O11 Cr7 F7 177.18(18) . .
O9 Cr7 F7 88.98(17) . .
F6 Cr7 O8 177.59(18) . .
O11 Cr7 O8 87.0(2) . .
O9 Cr7 O8 88.2(2) . .
F7 Cr7 O8 90.34(17) . .
F6 Cr7 O6 89.56(17) . .
O11 Cr7 O6 87.9(2) . .
O9 Cr7 O6 178.5(2) . .
F7 Cr7 O6 91.11(16) . .
O8 Cr7 O6 90.3(2) . .
F7 Cr8 F8 88.97(14) . .
F7 Cr8 O7 93.45(17) . .
F8 Cr8 O7 177.23(18) . .
F7 Cr8 O5 90.84(17) . .
F8 Cr8 O5 89.57(17) . .
O7 Cr8 O5 91.8(2) . .
F7 Cr8 O3 178.60(19) . .
F8 Cr8 O3 90.70(17) . .
O7 Cr8 O3 86.9(2) . .
O5 Cr8 O3 87.8(2) . .
F7 Cr8 O1 88.90(17) . .
F8 Cr8 O1 91.38(17) . .
O7 Cr8 O1 87.3(2) . .
O5 Cr8 O1 179.0(2) . .
O3 Cr8 O1 92.5(2) . .
Cr2 F1 Cr1 124.28(18) . .
Cr2 F2 Cr3 123.74(18) . .
Cr3 F3 Cr4 122.92(19) . .
Cr4 F4 Cr5 121.77(18) . .
Cr5 F5 Cr6 121.84(18) . .
Cr7 F6 Cr6 120.36(16) . .
Cr8 F7 Cr7 123.00(17) . .
Cr1 F8 Cr8 124.04(17) . .
C79 N1 C80 118.2(7) . .
C79 N1 Ni8 121.6(6) . .
C80 N1 Ni8 120.2(7) . .
C90 N2 C89 120.2(6) . .
C90 N2 H2A 107.3 . .
C89 N2 H2A 107.3 . .
C90 N2 H2B 107.3 . .
C89 N2 H2B 107.3 . .
H2A N2 H2B 106.9 . .
C1 O1 Cr8 135.3(4) . .
C1 O2 Cr1 133.1(4) . .
C6 O3 Cr8 134.1(4) . .
C6 O4 Cr1 135.8(4) . .
C11 O5 Cr8 128.9(4) . .
C11 O6 Cr7 136.1(4) . .
C16 O7 Cr8 134.7(4) . .
C16 O8 Cr7 130.9(4) . .
C21 O9 Cr7 129.7(4) . .
C21 O10 Cr6 135.8(4) . .
C26 O11 Cr7 135.8(4) . .
C26 O12 Cr6 129.9(4) . .
C31 O13 Cr6 134.2(4) . .
C31 O14 Cr5 133.8(5) . .
C76 O15 Cr6 130.5(5) . .
C36 O16 Cr5 132.5(6) . .
C36 O17 Cr4 134.2(5) . .
C41 O18 Cr5 136.1(5) . .
C41 O19 Cr4 132.3(5) . .
C76 O20 Cr5 132.1(5) . .
C46 O21 Cr4 136.0(5) . .
C46 O22 Cr3 132.7(5) . .
C51 O23 Cr4 132.1(6) . .
C51 O24 Cr3 135.3(5) . .
C56 O25 Cr3 134.8(5) . .
C56 O26 Cr2 135.4(5) . .
C61 O27 Cr3 135.7(5) . .
C61 O28 Cr2 134.9(5) . .
C66 O29 Cr2 135.9(5) . .
C66 O30 Cr1 134.6(4) . .
C71 O31 Cr2 134.8(5) . .
C71 O32 Cr1 135.0(5) . .
C85A O33 C85B 86.8(16) . .
C85A O33 Ni8 128.7(11) . .
C85B O33 Ni8 132.5(12) . .
C83A O34 C83B 51.3(11) . .
C83A O34 Ni8 122.6(10) . .
C83B O34 Ni8 118.5(10) . .
O34 Ni8 O34 171.0(4) . 2_565
O34 Ni8 O33 87.3(3) . .
O34 Ni8 O33 86.3(3) 2_565 .
O34 Ni8 O33 86.3(3) . 2_565
O34 Ni8 O33 87.3(3) 2_565 2_565
O33 Ni8 O33 88.9(4) . 2_565
O34 Ni8 N1 94.4(3) . 2_565
O34 Ni8 N1 91.9(3) 2_565 2_565
O33 Ni8 N1 178.2(3) . 2_565
O33 Ni8 N1 90.6(3) 2_565 2_565
O34 Ni8 N1 91.9(3) . .
O34 Ni8 N1 94.4(3) 2_565 .
O33 Ni8 N1 90.6(2) . .
O33 Ni8 N1 178.2(3) 2_565 .
N1 Ni8 N1 89.9(4) 2_565 .
F11A C82 F10B 143(2) . .
F11A C82 F11B 62.8(14) . .
F10B C82 F11B 111.5(17) . .
F11A C82 F9B 46.6(13) . .
F10B C82 F9B 117.0(18) . .
F11B C82 F9B 108.5(16) . .
F11A C82 F10A 109.5(18) . .
F10B C82 F10A 61.1(13) . .
F11B C82 F10A 51.5(13) . .
F9B C82 F10A 142.0(18) . .
F11A C82 F9A 102.0(16) . .
F10B C82 F9A 51.2(14) . .
F11B C82 F9A 129.4(19) . .
F9B C82 F9A 65.8(13) . .
F10A C82 F9A 100.4(14) . .
F11A C82 C83A 127.8(18) . .
F10B C82 C83A 84.2(18) . .
F11B C82 C83A 132.7(17) . .
F9B C82 C83A 102.0(15) . .
F10A C82 C83A 114.9(18) . .
F9A C82 C83A 95.8(15) . .
F11A C82 C83B 103.5(16) . .
F10B C82 C83B 113(2) . .
F11B C82 C83B 94.4(17) . .
F9B C82 C83B 109.9(14) . .
F10A C82 C83B 104.2(16) . .
F9A C82 C83B 135.8(17) . .
C83A C82 C83B 40.4(9) . .
C83B C83A O34 69.2(16) . .
C83B C83A C84A 109(2) . .
O34 C83A C84A 131.1(16) . .
C83B C83A C82 75.1(17) . .
O34 C83A C82 114.3(16) . .
C84A C83A C82 112.0(17) . .
C83B C83A F10B 106(2) . .
O34 C83A F10B 152.9(17) . .
C84A C83A F10B 76.0(15) . .
C82 C83A F10B 41.5(8) . .
C85A C84A C83A 120.3(17) . .
C85A C84A C83B 114.3(14) . .
C83A C84A C83B 31.0(10) . .
C85A C84A H84A 119.8 . .
C83A C84A H84A 119.8 . .
C83B C84A H84A 116.6 . .
O33 C85A C84A 128.4(18) . .
O33 C85A C85B 48.1(12) . .
C84A C85A C85B 163.6(16) . .
O33 C85A C86 107.1(16) . .
C84A C85A C86 124.2(17) . .
C85B C85A C86 60.8(12) . .
C83A C83B O34 59.5(16) . .
C83A C83B C84B 139(2) . 2_565
O34 C83B C84B 132(2) . 2_565
C83A C83B C82 64.5(16) . .
O34 C83B C82 102.4(16) . .
C84B C83B C82 126.1(19) 2_565 .
C83A C83B C84A 39.6(15) . .
O34 C83B C84A 86.9(14) . .
C84B C83B C84A 99.6(15) 2_565 .
C82 C83B C84A 81.4(13) . .
C85B C84B C83B 122(2) . 2_565
C85B C84B H84B 119.2 . .
C83B C84B H84B 119.2 2_565 .
O33 C85B C84B 122(2) . .
O33 C85B C85A 45.1(12) . .
C84B C85B C85A 163(2) . .
O33 C85B C86 107.1(18) . .
C84B C85B C86 131(2) . .
C85A C85B C86 63.7(12) . .
O33 C85B F14B 118.2(18) . .
C84B C85B F14B 107(2) . .
C85A C85B F14B 90.4(14) . .
C86 C85B F14B 40.4(7) . .
F13B C86 F14B 119.5(19) . .
F13B C86 F12A 144(2) . .
F14B C86 F12A 67.3(13) . .
F13B C86 F13A 46.3(13) . .
F14B C86 F13A 152.1(18) . .
F12A C86 F13A 109.4(16) . .
F13B C86 F12B 110.2(18) . .
F14B C86 F12B 107.9(17) . .
F12A C86 F12B 42.6(14) . .
F13A C86 F12B 67.5(15) . .
F13B C86 F14A 64.4(16) . .
F14B C86 F14A 55.7(13) . .
F12A C86 F14A 106.4(14) . .
F13A C86 F14A 102.3(15) . .
F12B C86 F14A 123(2) . .
F13B C86 C85B 93.7(18) . .
F14B C86 C85B 79.8(15) . .
F12A C86 C85B 122.3(16) . .
F13A C86 C85B 120.5(15) . .
F12B C86 C85B 145(2) . .
F14A C86 C85B 90.3(17) . .
F13B C86 C85A 111.9(18) . .
F14B C86 C85A 112.5(15) . .
F12A C86 C85A 94.8(13) . .
F13A C86 C85A 95.3(14) . .
F12B C86 C85A 91(2) . .
F14A C86 C85A 145.8(18) . .
C85B C86 C85A 55.5(12) . .
F10B F9A C82 58.8(12) . .
F10B F9A F9B 112.8(16) . .
C82 F9A F9B 54.0(9) . .
F11B F10A F10B 114.8(16) . .
F11B F10A C82 60.4(11) . .
F10B F10A C82 55.6(10) . .
F9B F11A C82 70.4(14) . .
F9B F11A F11B 129.6(19) . .
C82 F11A F11B 60.8(12) . .
F12B F12A C86 70.8(16) . .
F12B F12A F14B 124(2) . .
C86 F12A F14B 55.8(10) . .
F13B F13A C86 64.5(13) . .
F13B F13A F12B 116.8(18) . .
C86 F13A F12B 56.7(11) . .
F14B F14A C86 56.9(11) . .
F14B F14A F13B 109.5(17) . .
C86 F14A F13B 53.1(10) . .
F11A F9B C82 63.0(13) . .
F11A F9B F9A 110(2) . .
C82 F9B F9A 60.2(11) . .
F9A F10B C82 70.0(13) . .
F9A F10B F10A 116(2) . .
C82 F10B F10A 63.3(11) . .
F9A F10B C83A 88(2) . .
C82 F10B C83A 54.3(14) . .
F10A F10B C83A 97.5(18) . .
F10A F11B C82 68.1(12) . .
F10A F11B F11A 118.6(17) . .
C82 F11B F11A 56.4(10) . .
F12A F12B C86 66.7(15) . .
F12A F12B F13A 121.4(19) . .
C86 F12B F13A 55.8(11) . .
F13A F13B C86 69.2(15) . .
F13A F13B F14A 119(2) . .
C86 F13B F14A 62.5(12) . .
F14A F14B C86 67.4(11) . .
F14A F14B F12A 107.4(16) . .
C86 F14B F12A 56.9(10) . .
F14A F14B C85B 84.9(18) . .
C86 F14B C85B 59.8(12) . .
F12A F14B C85B 101.9(14) . .

loop_
_geom_bond_atom_site_label_1
_geom_bond_atom_site_label_2
_geom_bond_distance
_geom_bond_site_symmetry_2
C1 O2 1.235(8) .
C1 O1 1.261(8) .
C1 C2 1.521(8) .
C2 C4 1.485(10) .
C2 C3 1.492(9) .
C2 C5 1.518(9) .
C3 H3A 0.98 .
C3 H3B 0.98 .
C3 H3C 0.98 .
C4 H4A 0.98 .
C4 H4B 0.98 .
C4 H4C 0.98 .
C5 H5A 0.98 .
C5 H5B 0.98 .
C5 H5C 0.98 .
C6 O3 1.236(8) .
C6 O4 1.252(8) .
C6 C7 1.515(8) .
C7 C8 1.499(9) .
C7 C9 1.503(9) .
C7 C10 1.520(9) .
C8 H8A 0.98 .
C8 H8B 0.98 .
C8 H8C 0.98 .
C9 H9A 0.98 .
C9 H9B 0.98 .
C9 H9C 0.98 .
C10 H10A 0.98 .
C10 H10B 0.98 .
C10 H10C 0.98 .
C11 O6 1.254(8) .
C11 O5 1.268(8) .
C11 C12 1.507(9) .
C12 C13 1.454(11) .
C12 C14 1.467(10) .
C12 C15 1.471(12) .
C13 H13A 0.98 .
C13 H13B 0.98 .
C13 H13C 0.98 .
C14 H14A 0.98 .
C14 H14B 0.98 .
C14 H14C 0.98 .
C15 H15A 0.98 .
C15 H15B 0.98 .
C15 H15C 0.98 .
C16 O7 1.243(8) .
C16 O8 1.253(8) .
C16 C17 1.499(9) .
C17 C19 1.433(11) .
C17 C18 1.448(12) .
C17 C20 1.501(13) .
C18 H18A 0.98 .
C18 H18B 0.98 .
C18 H18C 0.98 .
C19 H19A 0.98 .
C19 H19B 0.98 .
C19 H19C 0.98 .
C20 H20A 0.98 .
C20 H20B 0.98 .
C20 H20C 0.98 .
C21 O10 1.237(8) .
C21 O9 1.285(8) .
C21 C22 1.519(8) .
C22 C24 1.468(10) .
C22 C25 1.486(9) .
C22 C23 1.514(10) .
C23 H23A 0.98 .
C23 H23B 0.98 .
C23 H23C 0.98 .
C24 H24A 0.98 .
C24 H24B 0.98 .
C24 H24C 0.98 .
C25 H25A 0.98 .
C25 H25B 0.98 .
C25 H25C 0.98 .
C26 O12 1.226(8) .
C26 O11 1.274(8) .
C26 C27 1.507(8) .
C27 C30 1.444(11) .
C27 C29 1.459(10) .
C27 C28 1.481(11) .
C28 H28A 0.98 .
C28 H28B 0.98 .
C28 H28C 0.98 .
C29 H29A 0.98 .
C29 H29B 0.98 .
C29 H29C 0.98 .
C30 H30A 0.98 .
C30 H30B 0.98 .
C30 H30C 0.98 .
C31 O13 1.238(8) .
C31 O14 1.259(9) .
C31 C32 1.525(9) .
C32 C34 1.495(10) .
C32 C35 1.500(9) .
C32 C33 1.521(10) .
C33 H33A 0.98 .
C33 H33B 0.98 .
C33 H33C 0.98 .
C34 H34A 0.98 .
C34 H34B 0.98 .
C34 H34C 0.98 .
C35 H35A 0.98 .
C35 H35B 0.98 .
C35 H35C 0.98 .
C36 O16 1.223(11) .
C36 O17 1.303(11) .
C36 C37 1.523(10) .
C37 C38 1.452(12) .
C37 C40 1.472(12) .
C37 C39 1.481(13) .
C38 H38A 0.98 .
C38 H38B 0.98 .
C38 H38C 0.98 .
C39 H39A 0.98 .
C39 H39B 0.98 .
C39 H39C 0.98 .
C40 H40A 0.98 .
C40 H40B 0.98 .
C40 H40C 0.98 .
C41 O18 1.220(9) .
C41 O19 1.255(9) .
C41 C42 1.496(10) .
C42 C44 1.432(11) .
C42 C43 1.433(12) .
C42 C45 1.510(13) .
C43 H43A 0.98 .
C43 H43B 0.98 .
C43 H43C 0.98 .
C44 H44A 0.98 .
C44 H44B 0.98 .
C44 H44C 0.98 .
C45 H45A 0.98 .
C45 H45B 0.98 .
C45 H45C 0.98 .
C46 O22 1.226(9) .
C46 O21 1.249(9) .
C46 C47 1.518(9) .
C47 C48 1.489(11) .
C47 C49 1.495(10) .
C47 C50 1.496(11) .
C48 H48A 0.98 .
C48 H48B 0.98 .
C48 H48C 0.98 .
C49 H49A 0.98 .
C49 H49B 0.98 .
C49 H49C 0.98 .
C50 H50A 0.98 .
C50 H50B 0.98 .
C50 H50C 0.98 .
C51 O23 1.229(10) .
C51 O24 1.269(10) .
C51 C52 1.522(10) .
C52 C54 1.436(13) .
C52 C53 1.465(13) .
C52 C55 1.474(12) .
C53 H53A 0.98 .
C53 H53B 0.98 .
C53 H53C 0.98 .
C54 H54A 0.98 .
C54 H54B 0.98 .
C54 H54C 0.98 .
C55 H55A 0.98 .
C55 H55B 0.98 .
C55 H55C 0.98 .
C56 O25 1.231(9) .
C56 O26 1.253(9) .
C56 C57 1.525(10) .
C57 C59 1.457(11) .
C57 C60 1.477(11) .
C57 C58 1.478(11) .
C58 H58A 0.98 .
C58 H58B 0.98 .
C58 H58C 0.98 .
C59 H59A 0.98 .
C59 H59B 0.98 .
C59 H59C 0.98 .
C60 H60A 0.98 .
C60 H60B 0.98 .
C60 H60C 0.98 .
C61 O27 1.237(9) .
C61 O28 1.239(9) .
C61 C62 1.517(9) .
C62 C65 1.441(12) .
C62 C63 1.455(11) .
C62 C64 1.479(13) .
C63 H63A 0.98 .
C63 H63B 0.98 .
C63 H63C 0.98 .
C64 H64A 0.98 .
C64 H64B 0.98 .
C64 H64C 0.98 .
C65 H65A 0.98 .
C65 H65B 0.98 .
C65 H65C 0.98 .
C66 O29 1.243(8) .
C66 O30 1.250(8) .
C66 C67 1.509(9) .
C67 C69 1.480(10) .
C67 C68 1.483(10) .
C67 C70 1.503(10) .
C68 H68A 0.98 .
C68 H68B 0.98 .
C68 H68C 0.98 .
C69 H69A 0.98 .
C69 H69B 0.98 .
C69 H69C 0.98 .
C70 H70A 0.98 .
C70 H70B 0.98 .
C70 H70C 0.98 .
C71 O31 1.233(9) .
C71 O32 1.241(9) .
C71 C72 1.513(10) .
C72 C73 1.414(12) .
C72 C74 1.443(11) .
C72 C75 1.570(13) .
C73 H73A 0.98 .
C73 H73B 0.98 .
C73 H73C 0.98 .
C74 H74A 0.98 .
C74 H74B 0.98 .
C74 H74C 0.98 .
C75 H75A 0.98 .
C75 H75B 0.98 .
C75 H75C 0.98 .
C76 O15 1.249(9) .
C76 O20 1.254(9) .
C76 C77 1.506(11) .
C77 C81 1.347(12) .
C77 C78 1.362(12) .
C78 C79 1.351(12) .
C78 H78 0.95 .
C79 N1 1.272(10) .
C79 H79 0.95 .
C80 N1 1.290(10) .
C80 C81 1.327(11) .
C80 H80 0.95 .
C81 H81 0.95 .
C87 C88 1.490(12) .
C87 H87A 0.98 .
C87 H87B 0.98 .
C87 H87C 0.98 .
C88 C89 1.446(12) .
C88 H88A 0.99 .
C88 H88B 0.99 .
C89 N2 1.438(9) .
C89 H89A 0.99 .
C89 H89B 0.99 .
C90 N2 1.436(9) .
C90 C91 1.437(11) .
C90 H90A 0.99 .
C90 H90B 0.99 .
C91 C92 1.477(12) .
C91 H91A 0.99 .
C91 H91B 0.99 .
C92 H92A 0.98 .
C92 H92B 0.98 .
C92 H92C 0.98 .
Cr1 F1 1.916(3) .
Cr1 F8 1.917(3) .
Cr1 O32 1.937(5) .
Cr1 O4 1.946(5) .
Cr1 O30 1.952(5) .
Cr1 O2 1.952(5) .
Cr2 F1 1.907(3) .
Cr2 F2 1.912(4) .
Cr2 O28 1.931(5) .
Cr2 O26 1.938(6) .
Cr2 O29 1.945(5) .
Cr2 O31 1.949(6) .
Cr3 F3 1.916(4) .
Cr3 F2 1.925(3) .
Cr3 O24 1.933(6) .
Cr3 O27 1.943(5) .
Cr3 O22 1.947(5) .
Cr3 O25 1.962(6) .
Cr4 F4 1.906(4) .
Cr4 O17 1.919(6) .
Cr4 F3 1.926(4) .
Cr4 O19 1.940(6) .
Cr4 O21 1.949(6) .
Cr4 O23 1.955(6) .
Cr5 F5 1.925(3) .
Cr5 O14 1.933(5) .
Cr5 O16 1.964(6) .
Cr5 O18 1.967(5) .
Cr5 F4 1.975(3) .
Cr5 O20 1.990(5) .
Cr6 O13 1.984(4) .
Cr6 F5 1.997(3) .
Cr6 O12 1.997(5) .
Cr6 O10 2.009(5) .
Cr6 F6 2.012(3) .
Cr6 O15 2.013(5) .
Cr7 F6 1.893(3) .
Cr7 O11 1.930(5) .
Cr7 O9 1.935(4) .
Cr7 F7 1.943(3) .
Cr7 O8 1.965(5) .
Cr7 O6 1.972(4) .
Cr8 F7 1.919(3) .
Cr8 F8 1.923(3) .
Cr8 O7 1.938(5) .
Cr8 O5 1.950(5) .
Cr8 O3 1.951(4) .
Cr8 O1 1.965(5) .
N1 Ni8 2.074(7) .
N2 H2A 0.92 .
N2 H2B 0.92 .
O33 C85A 1.119(19) .
O33 C85B 1.18(3) .
O33 Ni8 2.032(7) .
O34 C83A 1.228(19) .
O34 C83B 1.33(2) .
O34 Ni8 2.021(6) .
Ni8 O34 2.021(6) 2_565
Ni8 O33 2.032(7) 2_565
Ni8 N1 2.074(7) 2_565
C82 F11A 1.222(17) .
C82 F10B 1.262(17) .
C82 F11B 1.280(17) .
C82 F9B 1.292(16) .
C82 F10A 1.365(17) .
C82 F9A 1.386(17) .
C82 C83A 1.55(2) .
C82 C83B 1.66(2) .
C83A C83B 1.11(2) .
C83A C84A 1.38(3) .
C83A F10B 1.89(3) .
C84A C85A 1.36(3) .
C84A C83B 2.04(3) .
C84A H84A 0.95 .
C85A C85B 1.58(3) .
C85A C86 1.71(2) .
C83B C84B 1.40(3) 2_565
C84B C85B 1.39(3) .
C84B C83B 1.40(3) 2_565
C84B H84B 0.95 .
C85B C86 1.67(3) .
C85B F14B 1.90(3) .
C86 F13B 1.243(17) .
C86 F14B 1.249(16) .
C86 F12A 1.266(16) .
C86 F13A 1.288(16) .
C86 F12B 1.302(18) .
C86 F14A 1.378(17) .
F9A F10B 1.15(3) .
F9A F9B 1.46(3) .
F10A F11B 1.15(3) .
F10A F10B 1.34(3) .
F11A F9B 1.00(2) .
F11A F11B 1.30(3) .
F12A F12B 0.93(3) .
F12A F14B 1.39(2) .
F13A F13B 1.00(3) .
F13A F12B 1.44(3) .
F14A F14B 1.23(2) .
F14A F13B 1.40(3) .

loop_
_geom_torsion_atom_site_label_1
_geom_torsion_atom_site_label_2
_geom_torsion_atom_site_label_3
_geom_torsion_atom_site_label_4
_geom_torsion
_geom_torsion_site_symmetry_1
_geom_torsion_site_symmetry_4
O2 C1 C2 C4 -146.4(8) . .
O1 C1 C2 C4 34.6(9) . .
O2 C1 C2 C3 -22.6(9) . .
O1 C1 C2 C3 158.4(7) . .
O2 C1 C2 C5 95.3(9) . .
O1 C1 C2 C5 -83.6(9) . .
O3 C6 C7 C8 29.6(9) . .
O4 C6 C7 C8 -152.2(7) . .
O3 C6 C7 C9 151.4(7) . .
O4 C6 C7 C9 -30.4(9) . .
O3 C6 C7 C10 -89.1(8) . .
O4 C6 C7 C10 89.2(8) . .
O6 C11 C12 C13 -35.6(13) . .
O5 C11 C12 C13 146.4(11) . .
O6 C11 C12 C14 -159.4(9) . .
O5 C11 C12 C14 22.6(11) . .
O6 C11 C12 C15 84.0(12) . .
O5 C11 C12 C15 -94.1(12) . .
O7 C16 C17 C19 -18.2(15) . .
O8 C16 C17 C19 162.4(12) . .
O7 C16 C17 C18 115.3(13) . .
O8 C16 C17 C18 -64.0(15) . .
O7 C16 C17 C20 -134.5(13) . .
O8 C16 C17 C20 46.2(15) . .
O10 C21 C22 C24 23.9(11) . .
O9 C21 C22 C24 -159.3(9) . .
O10 C21 C22 C25 148.6(8) . .
O9 C21 C22 C25 -34.6(10) . .
O10 C21 C22 C23 -94.3(9) . .
O9 C21 C22 C23 82.5(8) . .
O12 C26 C27 C30 -142.9(11) . .
O11 C26 C27 C30 38.6(12) . .
O12 C26 C27 C29 -15.4(12) . .
O11 C26 C27 C29 166.1(10) . .
O12 C26 C27 C28 99.2(11) . .
O11 C26 C27 C28 -79.3(11) . .
O13 C31 C32 C34 149.7(8) . .
O14 C31 C32 C34 -34.5(11) . .
O13 C31 C32 C35 25.5(11) . .
O14 C31 C32 C35 -158.6(8) . .
O13 C31 C32 C33 -91.2(9) . .
O14 C31 C32 C33 84.7(9) . .
O16 C36 C37 C38 95.7(13) . .
O17 C36 C37 C38 -79.0(13) . .
O16 C36 C37 C40 -26.5(15) . .
O17 C36 C37 C40 158.7(12) . .
O16 C36 C37 C39 -144.1(13) . .
O17 C36 C37 C39 41.2(15) . .
O18 C41 C42 C44 7.4(18) . .
O19 C41 C42 C44 -172.2(13) . .
O18 C41 C42 C43 140.0(13) . .
O19 C41 C42 C43 -39.5(17) . .
O18 C41 C42 C45 -109.4(14) . .
O19 C41 C42 C45 71.0(15) . .
O22 C46 C47 C48 -107.1(11) . .
O21 C46 C47 C48 68.7(12) . .
O22 C46 C47 C49 12.5(12) . .
O21 C46 C47 C49 -171.7(9) . .
O22 C46 C47 C50 132.6(11) . .
O21 C46 C47 C50 -51.7(13) . .
O23 C51 C52 C54 167.0(15) . .
O24 C51 C52 C54 -16.0(17) . .
O23 C51 C52 C53 41.3(15) . .
O24 C51 C52 C53 -141.7(13) . .
O23 C51 C52 C55 -72.7(13) . .
O24 C51 C52 C55 104.4(13) . .
O25 C56 C57 C59 -26.5(13) . .
O26 C56 C57 C59 155.3(10) . .
O25 C56 C57 C60 94.1(12) . .
O26 C56 C57 C60 -84.1(12) . .
O25 C56 C57 C58 -148.3(10) . .
O26 C56 C57 C58 33.6(12) . .
O27 C61 C62 C65 -176.4(14) . .
O28 C61 C62 C65 2.6(16) . .
O27 C61 C62 C63 -49.6(13) . .
O28 C61 C62 C63 129.4(11) . .
O27 C61 C62 C64 65.3(14) . .
O28 C61 C62 C64 -115.7(13) . .
O29 C66 C67 C69 38.1(10) . .
O30 C66 C67 C69 -145.2(8) . .
O29 C66 C67 C68 159.0(8) . .
O30 C66 C67 C68 -24.3(10) . .
O29 C66 C67 C70 -83.1(10) . .
O30 C66 C67 C70 93.7(10) . .
O31 C71 C72 C73 -149.7(13) . .
O32 C71 C72 C73 33.0(17) . .
O31 C71 C72 C74 -0.4(15) . .
O32 C71 C72 C74 -177.8(10) . .
O31 C71 C72 C75 106.2(12) . .
O32 C71 C72 C75 -71.1(12) . .
O15 C76 C77 C81 -0.8(11) . .
O20 C76 C77 C81 179.9(8) . .
O15 C76 C77 C78 172.8(8) . .
O20 C76 C77 C78 -6.5(11) . .
C81 C77 C78 C79 0.2(14) . .
C76 C77 C78 C79 -173.9(8) . .
C77 C78 C79 N1 1.3(16) . .
N1 C80 C81 C77 -1.5(16) . .
C78 C77 C81 C80 0.0(14) . .
C76 C77 C81 C80 174.1(8) . .
C87 C88 C89 N2 175.4(9) . .
N2 C90 C91 C92 -179.0(9) . .
F2 Cr2 F1 Cr1 -136.1(2) . .
O28 Cr2 F1 Cr1 3(5) . .
O26 Cr2 F1 Cr1 132.6(3) . .
O29 Cr2 F1 Cr1 -46.1(3) . .
O31 Cr2 F1 Cr1 45.0(3) . .
F8 Cr1 F1 Cr2 136.8(2) . .
O32 Cr1 F1 Cr2 -44.6(3) . .
O4 Cr1 F1 Cr2 -8(9) . .
O30 Cr1 F1 Cr2 46.5(3) . .
O2 Cr1 F1 Cr2 -131.7(2) . .
F1 Cr2 F2 Cr3 -136.8(2) . .
O28 Cr2 F2 Cr3 44.9(3) . .
O26 Cr2 F2 Cr3 -47.0(3) . .
O29 Cr2 F2 Cr3 132.0(2) . .
O31 Cr2 F2 Cr3 3(8) . .
F3 Cr3 F2 Cr2 138.4(2) . .
O24 Cr3 F2 Cr2 -129.5(3) . .
O27 Cr3 F2 Cr2 -42.2(3) . .
O22 Cr3 F2 Cr2 8(13) . .
O25 Cr3 F2 Cr2 48.0(3) . .
F2 Cr3 F3 Cr4 131.8(2) . .
O24 Cr3 F3 Cr4 42.3(3) . .
O27 Cr3 F3 Cr4 -23(13) . .
O22 Cr3 F3 Cr4 -49.1(3) . .
O25 Cr3 F3 Cr4 -137.5(3) . .
F4 Cr4 F3 Cr3 -142.0(2) . .
O17 Cr4 F3 Cr3 125.6(3) . .
O19 Cr4 F3 Cr3 -38(4) . .
O21 Cr4 F3 Cr3 37.0(3) . .
O23 Cr4 F3 Cr3 -52.9(3) . .
O17 Cr4 F4 Cr5 -45.2(3) . .
F3 Cr4 F4 Cr5 -134.5(2) . .
O19 Cr4 F4 Cr5 48.6(3) . .
O21 Cr4 F4 Cr5 92(9) . .
O23 Cr4 F4 Cr5 135.6(3) . .
F5 Cr5 F4 Cr4 144.7(2) . .
O14 Cr5 F4 Cr4 22(19) . .
O16 Cr5 F4 Cr4 54.7(3) . .
O18 Cr5 F4 Cr4 -37.2(3) . .
O20 Cr5 F4 Cr4 -124.3(3) . .
O14 Cr5 F5 Cr6 -44.6(3) . .
O16 Cr5 F5 Cr6 -134.9(2) . .
O18 Cr5 F5 Cr6 65(6) . .
F4 Cr5 F5 Cr6 135.9(2) . .
O20 Cr5 F5 Cr6 49.7(2) . .
O13 Cr6 F5 Cr5 37.3(2) . .
O12 Cr6 F5 Cr5 -108(3) . .
O10 Cr6 F5 Cr5 126.7(2) . .
F6 Cr6 F5 Cr5 -142.6(2) . .
O15 Cr6 F5 Cr5 -56.3(2) . .
O11 Cr7 F6 Cr6 -36.1(2) . .
O9 Cr7 F6 Cr6 56.1(2) . .
F7 Cr7 F6 Cr6 145.0(2) . .
O8 Cr7 F6 Cr6 149(5) . .
O6 Cr7 F6 Cr6 -123.9(2) . .
O13 Cr6 F6 Cr7 -139(10) . .
F5 Cr6 F6 Cr7 -132.5(2) . .
O12 Cr6 F6 Cr7 49.5(2) . .
O10 Cr6 F6 Cr7 -42.8(2) . .
O15 Cr6 F6 Cr7 138.5(2) . .
F8 Cr8 F7 Cr7 -144.1(2) . .
O7 Cr8 F7 Cr7 37.3(2) . .
O5 Cr8 F7 Cr7 -54.6(2) . .
O3 Cr8 F7 Cr7 -68(8) . .
O1 Cr8 F7 Cr7 124.5(2) . .
F6 Cr7 F7 Cr8 129.3(2) . .
O11 Cr7 F7 Cr8 -29(4) . .
O9 Cr7 F7 Cr8 -138.7(2) . .
O8 Cr7 F7 Cr8 -50.5(2) . .
O6 Cr7 F7 Cr8 39.8(2) . .
F1 Cr1 F8 Cr8 138.4(2) . .
O32 Cr1 F8 Cr8 5(6) . .
O4 Cr1 F8 Cr8 -42.4(3) . .
O30 Cr1 F8 Cr8 -130.0(2) . .
O2 Cr1 F8 Cr8 49.7(2) . .
F7 Cr8 F8 Cr1 -132.1(2) . .
O7 Cr8 F8 Cr1 19(4) . .
O5 Cr8 F8 Cr1 137.0(2) . .
O3 Cr8 F8 Cr1 49.2(2) . .
O1 Cr8 F8 Cr1 -43.2(2) . .
C78 C79 N1 C80 -2.7(15) . .
C78 C79 N1 Ni8 176.8(8) . .
C81 C80 N1 C79 2.9(14) . .
C81 C80 N1 Ni8 -176.6(7) . .
C91 C90 N2 C89 -179.3(8) . .
C88 C89 N2 C90 -179.5(8) . .
O2 C1 O1 Cr8 5.8(10) . .
C2 C1 O1 Cr8 -175.4(4) . .
F7 Cr8 O1 C1 100.3(6) . .
F8 Cr8 O1 C1 11.4(6) . .
O7 Cr8 O1 C1 -166.1(6) . .
O5 Cr8 O1 C1 18E1(10) . .
O3 Cr8 O1 C1 -79.4(6) . .
O1 C1 O2 Cr1 7.0(10) . .
C2 C1 O2 Cr1 -171.8(4) . .
F1 Cr1 O2 C1 -120.3(6) . .
F8 Cr1 O2 C1 -30.8(6) . .
O32 Cr1 O2 C1 147.8(6) . .
O4 Cr1 O2 C1 60.9(6) . .
O30 Cr1 O2 C1 140(7) . .
O4 C6 O3 Cr8 -1.2(11) . .
C7 C6 O3 Cr8 177.0(5) . .
F7 Cr8 O3 C6 -104(8) . .
F8 Cr8 O3 C6 -27.4(7) . .
O7 Cr8 O3 C6 151.2(7) . .
O5 Cr8 O3 C6 -116.9(7) . .
O1 Cr8 O3 C6 64.0(7) . .
O3 C6 O4 Cr1 16.1(12) . .
C7 C6 O4 Cr1 -162.1(5) . .
F1 Cr1 O4 C6 15E1(3) . .
F8 Cr1 O4 C6 5.4(7) . .
O32 Cr1 O4 C6 -173.1(7) . .
O30 Cr1 O4 C6 95.7(7) . .
O2 Cr1 O4 C6 -86.1(7) . .
O6 C11 O5 Cr8 -17.0(10) . .
C12 C11 O5 Cr8 160.8(5) . .
F7 Cr8 O5 C11 44.1(5) . .
F8 Cr8 O5 C11 133.0(5) . .
O7 Cr8 O5 C11 -49.4(5) . .
O3 Cr8 O5 C11 -136.2(5) . .
O1 Cr8 O5 C11 -31(13) . .
O5 C11 O6 Cr7 -11.6(11) . .
C12 C11 O6 Cr7 170.6(5) . .
F6 Cr7 O6 C11 -87.6(6) . .
O11 Cr7 O6 C11 177.0(6) . .
O9 Cr7 O6 C11 93(8) . .
F7 Cr7 O6 C11 -0.4(6) . .
O8 Cr7 O6 C11 90.0(6) . .
O8 C16 O7 Cr8 -18.1(12) . .
C17 C16 O7 Cr8 162.7(6) . .
F7 Cr8 O7 C16 3.2(7) . .
F8 Cr8 O7 C16 -147(4) . .
O5 Cr8 O7 C16 94.2(7) . .
O3 Cr8 O7 C16 -178.1(7) . .
O1 Cr8 O7 C16 -85.5(7) . .
O7 C16 O8 Cr7 -10.3(12) . .
C17 C16 O8 Cr7 169.0(6) . .
F6 Cr7 O8 C16 36(5) . .
O11 Cr7 O8 C16 -139.6(6) . .
O9 Cr7 O8 C16 128.3(6) . .
F7 Cr7 O8 C16 39.3(6) . .
O6 Cr7 O8 C16 -51.8(6) . .
O10 C21 O9 Cr7 17.2(10) . .
C22 C21 O9 Cr7 -159.3(5) . .
F6 Cr7 O9 C21 -45.0(6) . .
O11 Cr7 O9 C21 50.4(6) . .
F7 Cr7 O9 C21 -132.2(6) . .
O8 Cr7 O9 C21 137.4(6) . .
O6 Cr7 O9 C21 134(8) . .
O9 C21 O10 Cr6 7.6(11) . .
C22 C21 O10 Cr6 -175.9(5) . .
O13 Cr6 O10 C21 -175.6(6) . .
F5 Cr6 O10 C21 90.9(6) . .
O12 Cr6 O10 C21 -86.2(6) . .
F6 Cr6 O10 C21 5.5(6) . .
O15 Cr6 O10 C21 28(4) . .
O12 C26 O11 Cr7 15.8(11) . .
C27 C26 O11 Cr7 -165.9(5) . .
F6 Cr7 O11 C26 -1.7(6) . .
O9 Cr7 O11 C26 -93.8(6) . .
F7 Cr7 O11 C26 156(4) . .
O8 Cr7 O11 C26 178.1(6) . .
O6 Cr7 O11 C26 87.7(6) . .
O11 C26 O12 Cr6 12.5(10) . .
C27 C26 O12 Cr6 -165.8(4) . .
O13 Cr6 O12 C26 139.9(6) . .
F5 Cr6 O12 C26 -75(3) . .
O10 Cr6 O12 C26 50.5(6) . .
F6 Cr6 O12 C26 -40.2(6) . .
O15 Cr6 O12 C26 -126.4(6) . .
O14 C31 O13 Cr6 -10.6(13) . .
C32 C31 O13 Cr6 164.7(6) . .
F5 Cr6 O13 C31 -6.4(7) . .
O12 Cr6 O13 C31 171.6(7) . .
O10 Cr6 O13 C31 -96.1(7) . .
F6 Cr6 O13 C31 0(11) . .
O15 Cr6 O13 C31 82.6(7) . .
O13 C31 O14 Cr5 -4.4(14) . .
C32 C31 O14 Cr5 -179.9(6) . .
F5 Cr5 O14 C31 29.8(8) . .
O16 Cr5 O14 C31 119.8(8) . .
O18 Cr5 O14 C31 -148.3(8) . .
F4 Cr5 O14 C31 15E1(10) . .
O20 Cr5 O14 C31 -61.3(8) . .
O20 C76 O15 Cr6 12.0(11) . .
C77 C76 O15 Cr6 -167.2(5) . .
O13 Cr6 O15 C76 -68.4(6) . .
F5 Cr6 O15 C76 25.1(6) . .
O12 Cr6 O15 C76 -157.7(6) . .
O10 Cr6 O15 C76 88(3) . .
F6 Cr6 O15 C76 110.6(6) . .
O17 C36 O16 Cr5 4.7(14) . .
C37 C36 O16 Cr5 -169.4(6) . .
F5 Cr5 O16 C36 -121.4(8) . .
O14 Cr5 O16 C36 144.7(8) . .
O18 Cr5 O16 C36 57.9(8) . .
F4 Cr5 O16 C36 -34.9(8) . .
O20 Cr5 O16 C36 -22(3) . .
O16 C36 O17 Cr4 15.7(14) . .
C37 C36 O17 Cr4 -169.9(6) . .
F4 Cr4 O17 C36 5.4(8) . .
F3 Cr4 O17 C36 93.8(8) . .
O19 Cr4 O17 C36 -87.1(8) . .
O21 Cr4 O17 C36 -173.7(8) . .
O23 Cr4 O17 C36 157(9) . .
O19 C41 O18 Cr5 10.5(16) . .
C42 C41 O18 Cr5 -169.0(8) . .
F5 Cr5 O18 C41 73(6) . .
O14 Cr5 O18 C41 -177.2(9) . .
O16 Cr5 O18 C41 -86.9(9) . .
F4 Cr5 O18 C41 2.3(9) . .
O20 Cr5 O18 C41 88.5(9) . .
O18 C41 O19 Cr4 13.5(16) . .
C42 C41 O19 Cr4 -166.9(8) . .
F4 Cr4 O19 C41 -39.5(9) . .
O17 Cr4 O19 C41 53.1(9) . .
F3 Cr4 O19 C41 -143(4) . .
O21 Cr4 O19 C41 141.5(9) . .
O23 Cr4 O19 C41 -128.4(9) . .
O15 C76 O20 Cr5 -26.0(11) . .
C77 C76 O20 Cr5 153.2(5) . .
F5 Cr5 O20 C76 -5.5(6) . .
O14 Cr5 O20 C76 88.3(6) . .
O16 Cr5 O20 C76 -105(3) . .
O18 Cr5 O20 C76 175.0(6) . .
F4 Cr5 O20 C76 -92.0(6) . .
O22 C46 O21 Cr4 -19.0(15) . .
C47 C46 O21 Cr4 165.5(7) . .
F4 Cr4 O21 C46 136(8) . .
O17 Cr4 O21 C46 -86.7(9) . .
F3 Cr4 O21 C46 2.6(9) . .
O19 Cr4 O21 C46 179.5(9) . .
O23 Cr4 O21 C46 92.5(9) . .
O21 C46 O22 Cr3 -6.6(14) . .
C47 C46 O22 Cr3 168.9(6) . .
F3 Cr3 O22 C46 36.1(8) . .
F2 Cr3 O22 C46 17E1(10) . .
O24 Cr3 O22 C46 -56.0(8) . .
O27 Cr3 O22 C46 -143.3(8) . .
O25 Cr3 O22 C46 126.5(8) . .
O24 C51 O23 Cr4 -11.1(13) . .
C52 C51 O23 Cr4 165.7(6) . .
F4 Cr4 O23 C51 126.7(7) . .
O17 Cr4 O23 C51 -25(10) . .
F3 Cr4 O23 C51 38.2(7) . .
O19 Cr4 O23 C51 -141.0(8) . .
O21 Cr4 O23 C51 -54.3(8) . .
O23 C51 O24 Cr3 -11.4(13) . .
C52 C51 O24 Cr3 171.8(6) . .
F3 Cr3 O24 C51 -4.6(8) . .
F2 Cr3 O24 C51 -93.7(8) . .
O27 Cr3 O24 C51 174.2(8) . .
O22 Cr3 O24 C51 87.1(8) . .
O25 Cr3 O24 C51 173(5) . .
O26 C56 O25 Cr3 7.9(13) . .
C57 C56 O25 Cr3 -170.1(6) . .
F3 Cr3 O25 C56 -115.4(8) . .
F2 Cr3 O25 C56 -26.3(8) . .
O24 Cr3 O25 C56 67(6) . .
O27 Cr3 O25 C56 65.8(8) . .
O22 Cr3 O25 C56 152.9(8) . .
O25 C56 O26 Cr2 -5.6(13) . .
C57 C56 O26 Cr2 172.4(6) . .
F1 Cr2 O26 C56 112.7(8) . .
F2 Cr2 O26 C56 23.0(8) . .
O28 Cr2 O26 C56 -69.3(8) . .
O29 Cr2 O26 C56 -120(8) . .
O31 Cr2 O26 C56 -155.6(8) . .
O28 C61 O27 Cr3 9.7(15) . .
C62 C61 O27 Cr3 -171.3(7) . .
F3 Cr3 O27 C61 17E1(10) . .
F2 Cr3 O27 C61 12.3(9) . .
O24 Cr3 O27 C61 101.6(9) . .
O22 Cr3 O27 C61 -166.9(9) . .
O25 Cr3 O27 C61 -78.4(9) . .
O27 C61 O28 Cr2 -3.9(15) . .
C62 C61 O28 Cr2 177.1(7) . .
F1 Cr2 O28 C61 -160(5) . .
F2 Cr2 O28 C61 -21.0(9) . .
O26 Cr2 O28 C61 70.4(9) . .
O29 Cr2 O28 C61 -110.9(9) . .
O31 Cr2 O28 C61 157.8(9) . .
O30 C66 O29 Cr2 -6.0(11) . .
C67 C66 O29 Cr2 170.5(5) . .
F1 Cr2 O29 C66 23.5(7) . .
F2 Cr2 O29 C66 113.3(7) . .
O28 Cr2 O29 C66 -154.5(7) . .
O26 Cr2 O29 C66 -104(8) . .
O31 Cr2 O29 C66 -68.1(7) . .
O29 C66 O30 Cr1 6.3(11) . .
C67 C66 O30 Cr1 -170.2(5) . .
F1 Cr1 O30 C66 -24.0(6) . .
F8 Cr1 O30 C66 -113.5(6) . .
O32 Cr1 O30 C66 67.9(7) . .
O4 Cr1 O30 C66 154.9(6) . .
O2 Cr1 O30 C66 76(7) . .
O32 C71 O31 Cr2 -5.7(14) . .
C72 C71 O31 Cr2 177.2(7) . .
F1 Cr2 O31 C71 -18.0(8) . .
F2 Cr2 O31 C71 -158(7) . .
O28 Cr2 O31 C71 160.2(9) . .
O26 Cr2 O31 C71 -107.8(9) . .
O29 Cr2 O31 C71 73.2(8) . .
O31 C71 O32 Cr1 6.7(14) . .
C72 C71 O32 Cr1 -176.2(7) . .
F1 Cr1 O32 C71 16.4(8) . .
F8 Cr1 O32 C71 150(6) . .
O4 Cr1 O32 C71 -162.7(8) . .
O30 Cr1 O32 C71 -75.1(8) . .
O2 Cr1 O32 C71 105.1(8) . .
C83A O34 Ni8 O34 -40.3(12) . 2_565
C83B O34 Ni8 O34 19.9(12) . 2_565
C83A O34 Ni8 O33 4.2(12) . .
C83B O34 Ni8 O33 64.4(12) . .
C83A O34 Ni8 O33 -84.9(12) . 2_565
C83B O34 Ni8 O33 -24.7(12) . 2_565
C83A O34 Ni8 N1 -175.2(12) . 2_565
C83B O34 Ni8 N1 -115.0(12) . 2_565
C83A O34 Ni8 N1 94.7(12) . .
C83B O34 Ni8 N1 154.9(12) . .
C85A O33 Ni8 O34 -13.1(13) . .
C85B O33 Ni8 O34 -142.6(16) . .
C85A O33 Ni8 O34 160.6(13) . 2_565
C85B O33 Ni8 O34 31.1(16) . 2_565
C85A O33 Ni8 O33 73.2(13) . 2_565
C85B O33 Ni8 O33 -56.3(15) . 2_565
C85A O33 Ni8 N1 148(8) . 2_565
C85B O33 Ni8 N1 19(9) . 2_565
C85A O33 Ni8 N1 -105.0(13) . .
C85B O33 Ni8 N1 125.5(16) . .
C79 N1 Ni8 O34 170.9(7) . .
C80 N1 Ni8 O34 -9.6(7) . .
C79 N1 Ni8 O34 -15.4(7) . 2_565
C80 N1 Ni8 O34 164.0(7) . 2_565
C79 N1 Ni8 O33 -101.8(8) . .
C80 N1 Ni8 O33 77.7(7) . .
C79 N1 Ni8 O33 -18E1(10) . 2_565
C80 N1 Ni8 O33 3(9) . 2_565
C79 N1 Ni8 N1 76.5(7) . 2_565
C80 N1 Ni8 N1 -104.0(7) . 2_565
Ni8 O34 C83A C83B 102.3(15) . .
C83B O34 C83A C84A -98(3) . .
Ni8 O34 C83A C84A 4(3) . .
C83B O34 C83A C82 61.7(17) . .
Ni8 O34 C83A C82 164.0(9) . .
C83B O34 C83A F10B 84(4) . .
Ni8 O34 C83A F10B -173(3) . .
F11A C82 C83A C83B 63(3) . .
F10B C82 C83A C83B -137(2) . .
F11B C82 C83A C83B -23(3) . .
F9B C82 C83A C83B 107(2) . .
F10A C82 C83A C83B -83(2) . .
F9A C82 C83A C83B 173(2) . .
F11A C82 C83A O34 5(3) . .
F10B C82 C83A O34 165(2) . .
F11B C82 C83A O34 -81(3) . .
F9B C82 C83A O34 48(2) . .
F10A C82 C83A O34 -141(2) . .
F9A C82 C83A O34 114.6(18) . .
C83B C82 C83A O34 -58.4(16) . .
F11A C82 C83A C84A 168(2) . .
F10B C82 C83A C84A -32(2) . .
F11B C82 C83A C84A 82(3) . .
F9B C82 C83A C84A -148.1(19) . .
F10A C82 C83A C84A 23(2) . .
F9A C82 C83A C84A -82(2) . .
C83B C82 C83A C84A 105(2) . .
F11A C82 C83A F10B -160(3) . .
F11B C82 C83A F10B 114(2) . .
F9B C82 C83A F10B -116.4(18) . .
F10A C82 C83A F10B 54.3(16) . .
F9A C82 C83A F10B -50.0(14) . .
C83B C82 C83A F10B 137(2) . .
C83B C83A C84A C85A -87(3) . .
O34 C83A C84A C85A -8(3) . .
C82 C83A C84A C85A -168.5(17) . .
F10B C83A C84A C85A 170(2) . .
O34 C83A C84A C83B 79(2) . .
C82 C83A C84A C83B -81(2) . .
F10B C83A C84A C83B -102(2) . .
C85B O33 C85A C84A 159(2) . .
Ni8 O33 C85A C84A 14(3) . .
Ni8 O33 C85A C85B -145.3(15) . .
C85B O33 C85A C86 -15.8(14) . .
Ni8 O33 C85A C86 -161.1(7) . .
C83A C84A C85A O33 -2(3) . .
C83B C84A C85A O33 -36(3) . .
C83A C84A C85A C85B 70(8) . .
C83B C84A C85A C85B 35(8) . .
C83A C84A C85A C86 172.3(16) . .
C83B C84A C85A C86 137.9(15) . .
C84A C83A C83B O34 127.7(17) . .
C82 C83A C83B O34 -123.9(13) . .
F10B C83A C83B O34 -151.9(19) . .
O34 C83A C83B C84B -120(4) . 2_565
C84A C83A C83B C84B 8(4) . 2_565
C82 C83A C83B C84B 116(4) . 2_565
F10B C83A C83B C84B 88(4) . 2_565
O34 C83A C83B C82 123.9(13) . .
C84A C83A C83B C82 -108.5(18) . .
F10B C83A C83B C82 -28.1(13) . .
O34 C83A C83B C84A -127.7(17) . .
C82 C83A C83B C84A 108.5(18) . .
F10B C83A C83B C84A 80(2) . .
Ni8 O34 C83B C83A -110.5(15) . .
C83A O34 C83B C84B 130(3) . 2_565
Ni8 O34 C83B C84B 20(3) . 2_565
C83A O34 C83B C82 -50.1(15) . .
Ni8 O34 C83B C82 -160.6(7) . .
C83A O34 C83B C84A 30.4(13) . .
Ni8 O34 C83B C84A -80.2(12) . .
F11A C82 C83B C83A -134(3) . .
F10B C82 C83B C83A 48(3) . .
F11B C82 C83B C83A 163(2) . .
F9B C82 C83B C83A -85(2) . .
F10A C82 C83B C83A 112(2) . .
F9A C82 C83B C83A -10(3) . .
F11A C82 C83B O34 -87(2) . .
F10B C82 C83B O34 95(2) . .
F11B C82 C83B O34 -149.6(18) . .
F9B C82 C83B O34 -38(2) . .
F10A C82 C83B O34 159.0(19) . .
F9A C82 C83B O34 37(3) . .
C83A C82 C83B O34 47.1(16) . .
F11A C82 C83B C84B 93(3) . 2_565
F10B C82 C83B C84B -86(3) . 2_565
F11B C82 C83B C84B 30(3) . 2_565
F9B C82 C83B C84B 141(2) . 2_565
F10A C82 C83B C84B -21(3) . 2_565
F9A C82 C83B C84B -143(3) . 2_565
C83A C82 C83B C84B -133(3) . 2_565
F11A C82 C83B C84A -171(2) . .
F10B C82 C83B C84A 10(2) . .
F11B C82 C83B C84A 125.6(17) . .
F9B C82 C83B C84A -122.9(18) . .
F10A C82 C83B C84A 74.2(19) . .
F9A C82 C83B C84A -48(2) . .
C83A C82 C83B C84A -37.7(15) . .
C85A C84A C83B C83A 109(3) . .
C85A C84A C83B O34 65.8(19) . .
C83A C84A C83B O34 -43.1(18) . .
C85A C84A C83B C84B -66(2) . 2_565
C83A C84A C83B C84B -175(3) . 2_565
C85A C84A C83B C82 168.9(17) . .
C83A C84A C83B C82 60.0(19) . .
C85A O33 C85B C84B -166(2) . .
Ni8 O33 C85B C84B -23(3) . .
Ni8 O33 C85B C85A 142.9(16) . .
C85A O33 C85B C86 16.2(15) . .
Ni8 O33 C85B C86 159.1(8) . .
C85A O33 C85B F14B 58.5(17) . .
Ni8 O33 C85B F14B -158.6(9) . .
C83B C84B C85B O33 3(3) 2_565 .
C83B C84B C85B C85A -32(8) 2_565 .
C83B C84B C85B C86 179.5(18) 2_565 .
C83B C84B C85B F14B 142.3(19) 2_565 .
C84A C85A C85B O33 -85(7) . .
C86 C85A C85B O33 162.7(16) . .
O33 C85A C85B C84B 44(7) . .
C84A C85A C85B C84B -41(13) . .
C86 C85A C85B C84B -154(8) . .
O33 C85A C85B C86 -162.7(16) . .
C84A C85A C85B C86 112(7) . .
O33 C85A C85B F14B -131.3(15) . .
C84A C85A C85B F14B 144(7) . .
C86 C85A C85B F14B 31.4(9) . .
O33 C85B C86 F13B -127(2) . .
C84B C85B C86 F13B 56(3) . .
C85A C85B C86 F13B -114(2) . .
F14B C85B C86 F13B 119.4(19) . .
O33 C85B C86 F14B 113.7(19) . .
C84B C85B C86 F14B -64(3) . .
C85A C85B C86 F14B 126.5(17) . .
O33 C85B C86 F12A 59(2) . .
C84B C85B C86 F12A -118(3) . .
C85A C85B C86 F12A 71.7(19) . .
F14B C85B C86 F12A -54.7(16) . .
O33 C85B C86 F13A -87(2) . .
C84B C85B C86 F13A 96(3) . .
C85A C85B C86 F13A -74.1(19) . .
F14B C85B C86 F13A 159(2) . .
O33 C85B C86 F12B 7(4) . .
C84B C85B C86 F12B -170(3) . .
C85A C85B C86 F12B 20(3) . .
F14B C85B C86 F12B -107(3) . .
O33 C85B C86 F14A 168.7(19) . .
C84B C85B C86 F14A -9(3) . .
C85A C85B C86 F14A -178.6(17) . .
F14B C85B C86 F14A 55.0(13) . .
O33 C85B C86 C85A -12.7(12) . .
C84B C85B C86 C85A 170(3) . .
F14B C85B C86 C85A -126.5(17) . .
O33 C85A C86 F13B 92(2) . .
C84A C85A C86 F13B -83(3) . .
C85B C85A C86 F13B 79(2) . .
O33 C85A C86 F14B -46(2) . .
C84A C85A C86 F14B 139(2) . .
C85B C85A C86 F14B -58.9(18) . .
O33 C85A C86 F12A -112.9(17) . .
C84A C85A C86 F12A 72(2) . .
C85B C85A C86 F12A -126.3(17) . .
O33 C85A C86 F13A 137.1(16) . .
C84A C85A C86 F13A -38(2) . .
C85B C85A C86 F13A 123.7(17) . .
O33 C85A C86 F12B -155(2) . .
C84A C85A C86 F12B 30(2) . .
C85B C85A C86 F12B -169(2) . .
O33 C85A C86 F14A 16(4) . .
C84A C85A C86 F14A -159(3) . .
C85B C85A C86 F14A 3(3) . .
O33 C85A C86 C85B 13.4(13) . .
C84A C85A C86 C85B -162(2) . .
F11A C82 F9A F10B -152(3) . .
F11B C82 F9A F10B -87(3) . .
F9B C82 F9A F10B 178(3) . .
F10A C82 F9A F10B -39(2) . .
C83A C82 F9A F10B 78(2) . .
C83B C82 F9A F10B 84(3) . .
F11A C82 F9A F9B 30.0(17) . .
F10B C82 F9A F9B -178(3) . .
F11B C82 F9A F9B 95(2) . .
F10A C82 F9A F9B 142.7(19) . .
C83A C82 F9A F9B -100.6(16) . .
C83B C82 F9A F9B -94(2) . .
F11A C82 F10A F11B -26(2) . .
F10B C82 F10A F11B -167(3) . .
F9B C82 F10A F11B -69(3) . .
F9A C82 F10A F11B -133(2) . .
C83A C82 F10A F11B 126(2) . .
C83B C82 F10A F11B 84(2) . .
F11A C82 F10A F10B 141(2) . .
F11B C82 F10A F10B 167(3) . .
F9B C82 F10A F10B 98(3) . .
F9A C82 F10A F10B 34(2) . .
C83A C82 F10A F10B -67(2) . .
C83B C82 F10A F10B -109(2) . .
F10B C82 F11A F9B -77(4) . .
F11B C82 F11A F9B -167(3) . .
F10A C82 F11A F9B -145(2) . .
F9A C82 F11A F9B -39(2) . .
C83A C82 F11A F9B 68(3) . .
C83B C82 F11A F9B 105(2) . .
F10B C82 F11A F11B 90(3) . .
F9B C82 F11A F11B 167(3) . .
F10A C82 F11A F11B 23(2) . .
F9A C82 F11A F11B 128(2) . .
C83A C82 F11A F11B -125(2) . .
C83B C82 F11A F11B -88.1(19) . .
F13B C86 F12A F12B 52(4) . .
F14B C86 F12A F12B 161(3) . .
F13A C86 F12A F12B 11(3) . .
F14A C86 F12A F12B 121(3) . .
C85B C86 F12A F12B -138(3) . .
C85A C86 F12A F12B -86(3) . .
F13B C86 F12A F14B -109(3) . .
F13A C86 F12A F14B -150.3(19) . .
F12B C86 F12A F14B -161(3) . .
F14A C86 F12A F14B -40.5(16) . .
C85B C86 F12A F14B 60.6(19) . .
C85A C86 F12A F14B 112.4(16) . .
F14B C86 F13A F13B 70(4) . .
F12A C86 F13A F13B 148(3) . .
F12B C86 F13A F13B 156(3) . .
F14A C86 F13A F13B 35(3) . .
C85B C86 F13A F13B -63(3) . .
C85A C86 F13A F13B -115(2) . .
F13B C86 F13A F12B -156(3) . .
F14B C86 F13A F12B -86(4) . .
F12A C86 F13A F12B -8(2) . .
F14A C86 F13A F12B -121(2) . .
C85B C86 F13A F12B 142(3) . .
C85A C86 F13A F12B 89(2) . .
F13B C86 F14A F14B -171(2) . .
F12A C86 F14A F14B 46.5(18) . .
F13A C86 F14A F14B 161.2(19) . .
F12B C86 F14A F14B 90(2) . .
C85B C86 F14A F14B -77.4(17) . .
C85A C86 F14A F14B -80(3) . .
F14B C86 F14A F13B 171(2) . .
F12A C86 F14A F13B -142(2) . .
F13A C86 F14A F13B -27.4(19) . .
F12B C86 F14A F13B -98(2) . .
C85B C86 F14A F13B 93.9(19) . .
C85A C86 F14A F13B 92(3) . .
F11B F11A F9B C82 -15(3) . .
C82 F11A F9B F9A 38.5(19) . .
F11B F11A F9B F9A 24(4) . .
F10B C82 F9B F11A 139(3) . .
F11B C82 F9B F11A 12(3) . .
F10A C82 F9B F11A 62(3) . .
F9A C82 F9B F11A 138(2) . .
C83A C82 F9B F11A -131(2) . .
C83B C82 F9B F11A -90(2) . .
F11A C82 F9B F9A -138(2) . .
F10B C82 F9B F9A 1(2) . .
F11B C82 F9B F9A -125.7(19) . .
F10A C82 F9B F9A -75(3) . .
C83A C82 F9B F9A 91.0(16) . .
C83B C82 F9B F9A 132.3(18) . .
F10B F9A F9B F11A -41(4) . .
C82 F9A F9B F11A -40(2) . .
F10B F9A F9B C82 -2(2) . .
F9B F9A F10B C82 1(2) . .
C82 F9A F10B F10A 45(2) . .
F9B F9A F10B F10A 46(4) . .
C82 F9A F10B C83A -52.6(12) . .
F9B F9A F10B C83A -51(2) . .
F11A C82 F10B F9A 51(4) . .
F11B C82 F10B F9A 124(2) . .
F9B C82 F10B F9A -2(3) . .
F10A C82 F10B F9A 135(3) . .
C83A C82 F10B F9A -102(2) . .
C83B C82 F10B F9A -131(2) . .
F11A C82 F10B F10A -84(3) . .
F11B C82 F10B F10A -11(2) . .
F9B C82 F10B F10A -137(2) . .
F9A C82 F10B F10A -135(3) . .
C83A C82 F10B F10A 123(2) . .
C83B C82 F10B F10A 94(2) . .
F11A C82 F10B C83A 153(3) . .
F11B C82 F10B C83A -134(2) . .
F9B C82 F10B C83A 101(2) . .
F10A C82 F10B C83A -123(2) . .
F9A C82 F10B C83A 102(2) . .
C83B C82 F10B C83A -28.8(15) . .
F11B F10A F10B F9A -35(4) . .
C82 F10A F10B F9A -48(2) . .
F11B F10A F10B C82 13(3) . .
F11B F10A F10B C83A 56(3) . .
C82 F10A F10B C83A 43.6(14) . .
C83B C83A F10B F9A 110(2) . .
O34 C83A F10B F9A 35(5) . .
C84A C83A F10B F9A -143(2) . .
C82 C83A F10B F9A 66.8(15) . .
C83B C83A F10B C82 43(2) . .
O34 C83A F10B C82 -32(4) . .
C84A C83A F10B C82 150(2) . .
C83B C83A F10B F10A -6(3) . .
O34 C83A F10B F10A -81(5) . .
C84A C83A F10B F10A 101(3) . .
C82 C83A F10B F10A -49.3(15) . .
F10B F10A F11B C82 -12(3) . .
F10B F10A F11B F11A 14(4) . .
C82 F10A F11B F11A 26(2) . .
F11A C82 F11B F10A 152(2) . .
F10B C82 F11B F10A 12(3) . .
F9B C82 F11B F10A 143(2) . .
F9A C82 F11B F10A 69(2) . .
C83A C82 F11B F10A -90(3) . .
C83B C82 F11B F10A -104.7(19) . .
F10B C82 F11B F11A -140(2) . .
F9B C82 F11B F11A -10(2) . .
F10A C82 F11B F11A -152(2) . .
F9A C82 F11B F11A -83(2) . .
C83A C82 F11B F11A 118(2) . .
C83B C82 F11B F11A 102.9(17) . .
F9B F11A F11B F10A -14(5) . .
C82 F11A F11B F10A -29(3) . .
F9B F11A F11B C82 16(3) . .
F14B F12A F12B C86 19(3) . .
C86 F12A F12B F13A -11(3) . .
F14B F12A F12B F13A 8(6) . .
F13B C86 F12B F12A -150(2) . .
F14B C86 F12B F12A -18(3) . .
F13A C86 F12B F12A -169(3) . .
F14A C86 F12B F12A -78(3) . .
C85B C86 F12B F12A 80(4) . .
C85A C86 F12B F12A 96(2) . .
F13B C86 F12B F13A 19(2) . .
F14B C86 F12B F13A 150.7(18) . .
F12A C86 F12B F13A 169(3) . .
F14A C86 F12B F13A 90(2) . .
C85B C86 F12B F13A -111(3) . .
C85A C86 F12B F13A -95.3(14) . .
F13B F13A F12B F12A -12(6) . .
C86 F13A F12B F12A 12(3) . .
F13B F13A F12B C86 -25(3) . .
F12B F13A F13B C86 23(3) . .
C86 F13A F13B F14A -39(2) . .
F12B F13A F13B F14A -16(5) . .
F14B C86 F13B F13A -150(2) . .
F12A C86 F13B F13A -58(4) . .
F12B C86 F13B F13A -24(3) . .
F14A C86 F13B F13A -141(3) . .
C85B C86 F13B F13A 130(2) . .
C85A C86 F13B F13A 76(2) . .
F14B C86 F13B F14A -8(2) . .
F12A C86 F13B F14A 83(3) . .
F13A C86 F13B F14A 141(3) . .
F12B C86 F13B F14A 118(2) . .
C85B C86 F13B F14A -88.6(18) . .
C85A C86 F13B F14A -143(2) . .
F14B F14A F13B F13A 49(4) . .
C86 F14A F13B F13A 42(3) . .
F14B F14A F13B C86 8(2) . .
F13B F14A F14B C86 -7(2) . .
C86 F14A F14B F12A -41.5(14) . .
F13B F14A F14B F12A -49(3) . .
C86 F14A F14B C85B 59.4(13) . .
F13B F14A F14B C85B 52(2) . .
F13B C86 F14B F14A 9(2) . .
F12A C86 F14B F14A -131.1(19) . .
F13A C86 F14B F14A -42(4) . .
F12B C86 F14B F14A -118(2) . .
C85B C86 F14B F14A 97.4(19) . .
C85A C86 F14B F14A 143(2) . .
F13B C86 F14B F12A 140(2) . .
F13A C86 F14B F12A 89(4) . .
F12B C86 F14B F12A 13(2) . .
F14A C86 F14B F12A 131.1(19) . .
C85B C86 F14B F12A -131.5(16) . .
C85A C86 F14B F12A -85.7(16) . .
F13B C86 F14B C85B -88(2) . .
F12A C86 F14B C85B 131.5(16) . .
F13A C86 F14B C85B -140(4) . .
F12B C86 F14B C85B 145(2) . .
F14A C86 F14B C85B -97.4(19) . .
C85A C86 F14B C85B 45.9(14) . .
F12B F12A F14B F14A 26(4) . .
C86 F12A F14B F14A 46.9(16) . .
F12B F12A F14B C86 -21(4) . .
F12B F12A F14B C85B -63(4) . .
C86 F12A F14B C85B -41.4(13) . .
O33 C85B F14B F14A -150(2) . .
C84B C85B F14B F14A 69(2) . .
C85A C85B F14B F14A -113.0(18) . .
C86 C85B F14B F14A -66.8(13) . .
O33 C85B F14B C86 -83(2) . .
C84B C85B F14B C86 135(2) . .
C85A C85B F14B C86 -46.1(15) . .
O33 C85B F14B F12A -43(2) . .
C84B C85B F14B F12A 175.3(18) . .
C85A C85B F14B F12A -6.3(18) . .
C86 C85B F14B F12A 39.9(13) . .
